data_7004070
loop_
_publ_author_name
'Dymon, John'
'Wibby, Ryan'
'Kleingardner, Jesse'
'Tanski, Joseph M.'
'Guzei, Ilia A.'
'Holbrey, John D.'
'Larsen, Anna S.'

_publ_section_title
;
 Designing ionic liquids with boron cluster anions: alkylpyridinium and
 imidazolium [nido-C2B9H11] and [closo-CB11H12] carborane salts
;
_journal_issue 22
_journal_name_full 'Dalton Transactions'
_journal_page_first 2999
_journal_page_last 3006
_journal_paper_doi 10.1039/b802374c
_journal_year 2008
_chemical_absolute_configuration syn
_chemical_formula_moiety 'C10 H26 B11 N'
_chemical_formula_sum 'C10 H26 B11 N'
_chemical_formula_weight 279.23
_space_group_IT_number 19
_symmetry_cell_setting orthorhombic
_symmetry_Int_Tables_number 19
_symmetry_space_group_name_Hall 'P 2ac 2ab'
_symmetry_space_group_name_H-M 'P 21 21 21'
_atom_sites_solution_hydrogens geom
_atom_sites_solution_primary direct
_atom_sites_solution_secondary difmap
_audit_creation_method
;
manual editing of the CIF file
created by SHELXTL Ver. 6.10
and processed with modiCIfer-03272007.
;
_cell_angle_alpha 90.00
_cell_angle_beta 90.00
_cell_angle_gamma 90.00
_cell_formula_units_Z 8
_cell_length_a 9.4426(7)
_cell_length_b 10.6450(8)
_cell_length_c 34.386(3)
_cell_measurement_reflns_used 17646
_cell_measurement_temperature 100(2)
_cell_measurement_theta_max 26.3641
_cell_measurement_theta_min 2.2367
_cell_volume 3456.4(5)
_computing_cell_refinement 'SAINT Ver. 6.22 (Bruker-AXS, 2003)'
_computing_data_collection 'SMART Ver. 5.622 (Bruker-AXS, 2003)'
_computing_data_reduction 'SAINT Ver. 6.22'
_computing_molecular_graphics 'SHELXTL Ver. 6.10'
_computing_publication_material 'SHELXTL Ver. 6.10'
_computing_structure_refinement 'SHELXTL Ver. 6.10'
_computing_structure_solution 'SHELXTL Ver. 6.10 (Bruker-AXS, 2003)'
_diffrn_ambient_temperature 100(2)
_diffrn_measured_fraction_theta_full 0.999
_diffrn_measured_fraction_theta_max 0.999
_diffrn_measurement_device_type 'Bruker CCD-1000 area detector'
_diffrn_measurement_method '0.30\% \w scans'
_diffrn_radiation_monochromator graphite
_diffrn_radiation_source 'fine-focus sealed tube'
_diffrn_radiation_type Mo-K\a
_diffrn_radiation_wavelength 0.71073
_diffrn_reflns_av_R_equivalents 0.0276
_diffrn_reflns_av_sigmaI/netI 0.0149
_diffrn_reflns_limit_h_max 11
_diffrn_reflns_limit_h_min -11
_diffrn_reflns_limit_k_max 13
_diffrn_reflns_limit_k_min -13
_diffrn_reflns_limit_l_max 42
_diffrn_reflns_limit_l_min -42
_diffrn_reflns_number 28933
_diffrn_reflns_theta_full 26.37
_diffrn_reflns_theta_max 26.37
_diffrn_reflns_theta_min 2.00
_diffrn_standards_number 0
_exptl_absorpt_coefficient_mu 0.052
_exptl_absorpt_correction_T_max 0.9933
_exptl_absorpt_correction_T_min 0.9816
_exptl_absorpt_correction_type multi-scan
_exptl_absorpt_process_details
;
SADABS (Bruker-AXS, 2003)
;
_exptl_crystal_colour colourless
_exptl_crystal_density_diffrn 1.073
_exptl_crystal_density_method 'not measured'
_exptl_crystal_description block
_exptl_crystal_F_000 1184
_exptl_crystal_size_max 0.36
_exptl_crystal_size_mid 0.34
_exptl_crystal_size_min 0.13
_refine_diff_density_max 0.482
_refine_diff_density_min -0.172
_refine_diff_density_rms 0.037
_refine_ls_extinction_method none
_refine_ls_goodness_of_fit_ref 1.081
_refine_ls_hydrogen_treatment refall
_refine_ls_matrix_type full
_refine_ls_number_parameters 605
_refine_ls_number_reflns 4001
_refine_ls_number_restraints 0
_refine_ls_restrained_S_all 1.081
_refine_ls_R_factor_all 0.0375
_refine_ls_R_factor_gt 0.0353
_refine_ls_shift/su_max 0.001
_refine_ls_shift/su_mean 0.000
_refine_ls_structure_factor_coef Fsqd
_refine_ls_weighting_details 'calc w=1/[\s^2^(Fo^2^)+(0.0719P)^2^+0.4371P] where P=(Fo^2^+2Fc^2^)/3'
_refine_ls_weighting_scheme calc
_refine_ls_wR_factor_gt 0.0962
_refine_ls_wR_factor_ref 0.0993
_reflns_number_gt 3813
_reflns_number_total 4001
_reflns_threshold_expression I>2\s(I)
_cod_data_source_file b802374c.txt
_cod_data_source_block larsen01
_cod_original_cell_volume 3456.4(4)
_cod_original_sg_symbol_Hall 'P 2ac 2ab '
_cod_original_sg_symbol_H-M 'P 21 21 21 '
_cod_database_code 7004070

loop_
_symmetry_equiv_pos_as_xyz
'x, y, z'
'-x+1/2, -y, z+1/2'
'-x, y+1/2, -z+1/2'
'x+1/2, -y+1/2, -z'

loop_
_atom_site_label
_atom_site_type_symbol
_atom_site_fract_x
_atom_site_fract_y
_atom_site_fract_z
_atom_site_U_iso_or_equiv
_atom_site_adp_type
_atom_site_occupancy
_atom_site_symmetry_multiplicity
_atom_site_calc_flag
_atom_site_refinement_flags
_atom_site_disorder_assembly
_atom_site_disorder_group
N1 N 0.60370(15) 0.36409(12) 0.87925(4) 0.0202(3) Uani 1 1 d . . .
C1 C 0.49934(18) 0.83019(17) 0.97654(5) 0.0230(3) Uani 1 1 d . . .
H1 H 0.444(2) 0.809(2) 0.9980(6) 0.030(6) Uiso 1 1 d . . .
C2 C 0.68694(19) 0.26753(16) 0.86776(5) 0.0225(3) Uani 1 1 d . . .
H2B H 0.683(2) 0.199(2) 0.8822(6) 0.026(5) Uiso 1 1 d . . .
C3 C 0.77213(19) 0.27921(18) 0.83562(5) 0.0264(4) Uani 1 1 d . . .
H3B H 0.832(3) 0.208(2) 0.8293(6) 0.034(6) Uiso 1 1 d . . .
C4 C 0.7715(2) 0.3909(2) 0.81512(5) 0.0303(4) Uani 1 1 d . . .
H4B H 0.829(3) 0.400(2) 0.7923(7) 0.040(6) Uiso 1 1 d . . .
C5 C 0.6865(2) 0.48859(17) 0.82739(5) 0.0287(4) Uani 1 1 d . . .
H5B H 0.685(3) 0.563(2) 0.8150(7) 0.045(7) Uiso 1 1 d . . .
C6 C 0.60347(19) 0.47307(16) 0.85968(5) 0.0242(4) Uani 1 1 d . . .
H6B H 0.538(3) 0.532(2) 0.8683(6) 0.032(6) Uiso 1 1 d . . .
C7 C 0.5151(2) 0.34990(19) 0.91488(5) 0.0280(4) Uani 1 1 d . . .
H7B H 0.443(3) 0.396(2) 0.9125(6) 0.027(5) Uiso 1 1 d . . .
H7C H 0.477(2) 0.264(2) 0.9138(6) 0.031(5) Uiso 1 1 d . . .
C8 C 0.5973(2) 0.37643(16) 0.95181(5) 0.0241(4) Uani 1 1 d . . .
H8B H 0.675(2) 0.317(2) 0.9558(6) 0.029(5) Uiso 1 1 d . . .
H8C H 0.645(2) 0.4571(19) 0.9511(5) 0.017(4) Uiso 1 1 d . . .
C9 C 0.5000(2) 0.36746(18) 0.98741(5) 0.0290(4) Uani 1 1 d . . .
H9B H 0.447(3) 0.286(2) 0.9874(6) 0.035(6) Uiso 1 1 d . . .
H9C H 0.426(3) 0.434(2) 0.9852(7) 0.044(7) Uiso 1 1 d . . .
C10 C 0.5801(2) 0.3805(2) 1.02545(6) 0.0385(5) Uani 1 1 d . . .
H10B H 0.519(3) 0.375(2) 1.0475(7) 0.036(6) Uiso 1 1 d . . .
H10C H 0.654(3) 0.313(3) 1.0277(8) 0.064(9) Uiso 1 1 d . . .
H10D H 0.633(3) 0.465(3) 1.0266(7) 0.049(7) Uiso 1 1 d . . .
B2 B 0.5025(2) 0.98367(19) 0.96260(6) 0.0256(4) Uani 1 1 d . . .
H2 H 0.445(3) 1.053(3) 0.9788(8) 0.056(8) Uiso 1 1 d . . .
B3 B 0.4143(2) 0.86740(18) 0.93436(6) 0.0224(4) Uani 1 1 d . . .
H3 H 0.296(3) 0.860(2) 0.9332(6) 0.033(6) Uiso 1 1 d . . .
B4 B 0.5091(2) 0.72470(17) 0.93951(6) 0.0225(4) Uani 1 1 d . . .
H4 H 0.446(2) 0.639(2) 0.9412(6) 0.027(5) Uiso 1 1 d . . .
B5 B 0.6556(2) 0.75204(18) 0.97083(6) 0.0223(4) Uani 1 1 d . . .
H5 H 0.685(3) 0.687(2) 0.9915(6) 0.039(6) Uiso 1 1 d . . .
B6 B 0.6516(2) 0.91239(19) 0.98516(5) 0.0223(4) Uani 1 1 d . . .
H6 H 0.678(2) 0.9371(19) 1.0139(6) 0.026(5) Uiso 1 1 d . . .
B7 B 0.76924(19) 0.86199(17) 0.94823(5) 0.0184(3) Uani 1 1 d . . .
H7 H 0.886(3) 0.860(2) 0.9529(6) 0.034(6) Uiso 1 1 d . . .
B8 B 0.6808(2) 0.74574(18) 0.91994(6) 0.0234(4) Uani 1 1 d . . .
H8 H 0.733(3) 0.672(2) 0.9073(7) 0.040(6) Uiso 1 1 d . . .
B9 B 0.5311(2) 0.81669(19) 0.89722(5) 0.0232(4) Uani 1 1 d . . .
H9 H 0.489(3) 0.786(2) 0.8688(6) 0.036(6) Uiso 1 1 d . . .
B10 B 0.5269(2) 0.97769(18) 0.91166(6) 0.0244(4) Uani 1 1 d . . .
H10 H 0.485(3) 1.051(2) 0.8925(7) 0.045(7) Uiso 1 1 d . . .
B11 B 0.6746(2) 1.00554(18) 0.94298(5) 0.0220(4) Uani 1 1 d . . .
H11 H 0.730(3) 1.092(2) 0.9451(7) 0.042(6) Uiso 1 1 d . . .
B12 B 0.6925(2) 0.9030(2) 0.90262(5) 0.0233(4) Uani 1 1 d . . .
H12 H 0.761(2) 0.931(2) 0.8770(6) 0.032(6) Uiso 1 1 d . . .
N1A N 0.10943(15) 0.79796(14) 0.85614(4) 0.0216(3) Uani 1 1 d . . .
C1A C 0.68058(18) 0.93989(15) 0.78625(4) 0.0194(3) Uani 1 1 d . . .
H1A H 0.641(2) 0.9690(19) 0.8103(6) 0.023(5) Uiso 1 1 d . . .
C2A C 0.1997(2) 0.80489(18) 0.82590(5) 0.0259(4) Uani 1 1 d . . .
H2AA H 0.216(2) 0.727(2) 0.8137(6) 0.028(5) Uiso 1 1 d . . .
C3A C 0.2613(2) 0.91704(19) 0.81616(5) 0.0291(4) Uani 1 1 d . . .
H3AA H 0.323(3) 0.916(2) 0.7921(7) 0.039(6) Uiso 1 1 d . . .
C4A C 0.2308(2) 1.02286(18) 0.83762(5) 0.0293(4) Uani 1 1 d . . .
H4AA H 0.268(2) 1.101(2) 0.8315(6) 0.031(5) Uiso 1 1 d . . .
C5A C 0.1377(2) 1.01420(19) 0.86845(5) 0.0317(4) Uani 1 1 d . . .
H5AA H 0.112(3) 1.086(3) 0.8835(7) 0.046(7) Uiso 1 1 d . . .
C6A C 0.0784(2) 0.9007(2) 0.87729(5) 0.0284(4) Uani 1 1 d . . .
H6AA H 0.012(2) 0.8861(19) 0.8983(6) 0.022(5) Uiso 1 1 d . . .
C7A C 0.0524(2) 0.6725(2) 0.86722(5) 0.0312(4) Uani 1 1 d . . .
H7AA H -0.031(2) 0.693(2) 0.8767(6) 0.025(5) Uiso 1 1 d . . .
H7AB H 0.052(3) 0.619(2) 0.8443(7) 0.047(7) Uiso 1 1 d . . .
C8A C 0.1471(2) 0.61005(18) 0.89718(5) 0.0275(4) Uani 1 1 d . . .
H8AA H 0.248(3) 0.613(2) 0.8875(6) 0.037(6) Uiso 1 1 d . . .
H8AB H 0.139(3) 0.659(2) 0.9219(7) 0.036(6) Uiso 1 1 d . . .
C9A C 0.1128(2) 0.47201(18) 0.90418(6) 0.0296(4) Uani 1 1 d . . .
H9AA H 0.117(3) 0.420(2) 0.8786(8) 0.050(7) Uiso 1 1 d . . .
H9AB H 0.162(3) 0.414(3) 0.9238(8) 0.064(9) Uiso 1 1 d . . .
C10A C -0.0366(2) 0.4496(2) 0.91898(6) 0.0331(4) Uani 1 1 d . . .
H10E H -0.053(3) 0.359(3) 0.9254(7) 0.047(7) Uiso 1 1 d . . .
H10F H -0.050(3) 0.503(3) 0.9446(8) 0.061(8) Uiso 1 1 d . . .
H10G H -0.102(3) 0.480(3) 0.8983(7) 0.048(7) Uiso 1 1 d . . .
B2A B 0.7293(2) 1.04686(17) 0.75181(5) 0.0194(4) Uani 1 1 d . . .
H2A H 0.710(2) 1.1426(19) 0.7571(5) 0.022(5) Uiso 1 1 d . . .
B3A B 0.58195(19) 0.94580(17) 0.74473(5) 0.0182(3) Uani 1 1 d . . .
H3A H 0.480(3) 0.985(2) 0.7457(6) 0.031(5) Uiso 1 1 d . . .
B4A B 0.6184(2) 0.80016(18) 0.76837(5) 0.0191(3) Uani 1 1 d . . .
H4A H 0.534(2) 0.7542(19) 0.7841(5) 0.025(5) Uiso 1 1 d . . .
B5A B 0.7890(2) 0.81220(17) 0.78985(5) 0.0202(4) Uani 1 1 d . . .
H5A H 0.805(2) 0.774(2) 0.8181(6) 0.030(6) Uiso 1 1 d . . .
B6A B 0.8580(2) 0.96398(18) 0.77974(5) 0.0205(4) Uani 1 1 d . . .
H6A H 0.921(2) 1.013(2) 0.8021(6) 0.027(5) Uiso 1 1 d . . .
B7A B 0.91526(19) 0.83196(18) 0.75240(5) 0.0197(4) Uani 1 1 d . . .
H7A H 1.020(3) 0.794(2) 0.7556(6) 0.033(6) Uiso 1 1 d . . .
B8A B 0.7669(2) 0.73059(16) 0.74540(5) 0.0187(3) Uani 1 1 d . . .
H8A H 0.775(2) 0.6300(19) 0.7450(5) 0.022(5) Uiso 1 1 d . . .
B9A B 0.63770(19) 0.81355(17) 0.71718(5) 0.0183(3) Uani 1 1 d . . .
H9A H 0.564(3) 0.765(2) 0.6970(6) 0.038(6) Uiso 1 1 d . . .
B10A B 0.70722(19) 0.96642(17) 0.70696(5) 0.0180(3) Uani 1 1 d . . .
H10A H 0.682(2) 1.019(2) 0.6804(6) 0.026(5) Uiso 1 1 d . . .
B11A B 0.87849(19) 0.97797(17) 0.72872(5) 0.0192(3) Uani 1 1 d . . .
H11A H 0.962(2) 1.0363(19) 0.7172(5) 0.023(5) Uiso 1 1 d . . .
B12A B 0.82278(19) 0.83343(17) 0.70738(5) 0.0184(3) Uani 1 1 d . . .
H12A H 0.873(2) 0.802(2) 0.6802(6) 0.027(5) Uiso 1 1 d . . .

loop_
_atom_site_aniso_label
_atom_site_aniso_U_11
_atom_site_aniso_U_22
_atom_site_aniso_U_33
_atom_site_aniso_U_23
_atom_site_aniso_U_13
_atom_site_aniso_U_12
N1 0.0191(6) 0.0200(7) 0.0216(6) -0.0023(5) 0.0002(5) -0.0025(6)
C1 0.0190(7) 0.0298(8) 0.0202(7) 0.0037(7) 0.0030(6) -0.0028(7)
C2 0.0250(8) 0.0173(7) 0.0251(8) 0.0004(6) -0.0025(7) 0.0012(7)
C3 0.0226(8) 0.0307(9) 0.0259(8) -0.0080(7) -0.0006(7) 0.0007(7)
C4 0.0292(9) 0.0432(10) 0.0185(7) -0.0016(7) 0.0005(7) -0.0150(9)
C5 0.0389(10) 0.0232(8) 0.0241(8) 0.0068(7) -0.0102(8) -0.0103(8)
C6 0.0243(8) 0.0193(8) 0.0291(8) -0.0037(6) -0.0086(7) 0.0009(7)
C7 0.0254(9) 0.0302(9) 0.0286(9) -0.0060(7) 0.0082(8) -0.0050(8)
C8 0.0260(8) 0.0211(8) 0.0251(8) -0.0003(6) 0.0055(7) 0.0006(7)
C9 0.0345(10) 0.0261(9) 0.0264(8) -0.0013(7) 0.0089(8) -0.0016(8)
C10 0.0423(11) 0.0475(12) 0.0256(9) 0.0020(9) 0.0069(9) 0.0009(11)
B2 0.0233(9) 0.0231(9) 0.0303(10) -0.0068(8) -0.0001(8) 0.0023(8)
B3 0.0181(8) 0.0208(9) 0.0282(9) 0.0036(7) -0.0037(7) 0.0009(7)
B4 0.0206(8) 0.0168(8) 0.0300(9) 0.0029(7) -0.0061(7) -0.0009(7)
B5 0.0198(8) 0.0213(9) 0.0258(9) 0.0070(7) -0.0048(7) -0.0007(7)
B6 0.0216(9) 0.0293(9) 0.0161(8) -0.0022(7) -0.0002(7) -0.0028(8)
B7 0.0170(8) 0.0207(8) 0.0176(7) 0.0022(7) 0.0000(6) -0.0011(7)
B8 0.0210(9) 0.0235(9) 0.0257(9) -0.0061(7) -0.0006(7) 0.0025(8)
B9 0.0241(9) 0.0246(9) 0.0208(8) -0.0002(7) -0.0050(7) -0.0039(8)
B10 0.0245(9) 0.0203(8) 0.0285(9) 0.0057(7) -0.0103(8) -0.0021(8)
B11 0.0237(9) 0.0184(8) 0.0240(8) 0.0019(7) -0.0042(7) -0.0026(7)
B12 0.0229(9) 0.0327(10) 0.0142(7) 0.0022(7) -0.0013(7) -0.0039(8)
N1A 0.0179(6) 0.0291(7) 0.0177(6) 0.0034(6) -0.0042(5) -0.0026(6)
C1A 0.0230(8) 0.0207(8) 0.0146(7) -0.0019(6) -0.0018(6) 0.0025(7)
C2A 0.0293(9) 0.0288(9) 0.0197(7) 0.0022(7) 0.0011(7) 0.0062(8)
C3A 0.0229(8) 0.0384(10) 0.0259(8) 0.0113(7) 0.0046(7) 0.0042(8)
C4A 0.0298(9) 0.0266(9) 0.0315(9) 0.0112(7) -0.0107(8) -0.0037(8)
C5A 0.0413(10) 0.0311(9) 0.0227(8) -0.0016(7) -0.0069(8) 0.0073(9)
C6A 0.0267(9) 0.0399(10) 0.0186(7) 0.0038(7) 0.0021(7) 0.0054(8)
C7A 0.0303(10) 0.0369(10) 0.0263(9) 0.0083(8) -0.0070(8) -0.0130(9)
C8A 0.0298(9) 0.0286(9) 0.0240(8) 0.0036(7) 0.0027(7) -0.0016(8)
C9A 0.0347(10) 0.0273(9) 0.0267(9) 0.0007(7) 0.0010(8) 0.0007(8)
C10A 0.0317(10) 0.0337(10) 0.0340(9) 0.0021(8) -0.0047(8) -0.0023(8)
B2A 0.0213(9) 0.0175(8) 0.0194(8) -0.0009(6) -0.0013(7) -0.0009(7)
B3A 0.0176(8) 0.0213(8) 0.0158(7) 0.0006(7) -0.0012(6) 0.0010(7)
B4A 0.0207(8) 0.0205(8) 0.0162(7) 0.0010(7) -0.0008(7) -0.0020(7)
B5A 0.0251(9) 0.0187(8) 0.0169(8) -0.0002(7) -0.0034(7) 0.0018(7)
B6A 0.0213(9) 0.0194(8) 0.0207(8) -0.0014(7) -0.0058(7) 0.0003(7)
B7A 0.0192(8) 0.0183(8) 0.0215(8) -0.0005(7) -0.0029(7) 0.0022(7)
B8A 0.0213(8) 0.0166(8) 0.0183(7) -0.0002(6) -0.0005(7) 0.0001(7)
B9A 0.0197(8) 0.0190(8) 0.0161(7) -0.0004(6) -0.0008(6) -0.0013(7)
B10A 0.0187(8) 0.0184(8) 0.0168(7) 0.0007(7) -0.0007(6) -0.0007(7)
B11A 0.0180(8) 0.0176(8) 0.0218(8) -0.0001(7) -0.0013(7) -0.0015(7)
B12A 0.0204(8) 0.0173(8) 0.0175(7) -0.0006(7) -0.0002(7) 0.0011(7)

loop_
_atom_type_symbol
_atom_type_description
_atom_type_scat_dispersion_real
_atom_type_scat_dispersion_imag
_atom_type_scat_source
C C 0.0033 0.0016 'International Tables Vol C Tables 4.2.6.8 and 6.1.1.4'
H H 0.0000 0.0000 'International Tables Vol C Tables 4.2.6.8 and 6.1.1.4'
B B 0.0013 0.0007 'International Tables Vol C Tables 4.2.6.8 and 6.1.1.4'
N N 0.0061 0.0033 'International Tables Vol C Tables 4.2.6.8 and 6.1.1.4'

loop_
_geom_angle_atom_site_label_1
_geom_angle_atom_site_label_2
_geom_angle_atom_site_label_3
_geom_angle
_geom_angle_site_symmetry_1
_geom_angle_site_symmetry_3
_geom_angle_publ_flag
C6 N1 C2 120.78(15) . . yes
C6 N1 C7 119.92(15) . . yes
C2 N1 C7 119.27(14) . . yes
B4 C1 B2 114.95(13) . . ?
B4 C1 B3 62.72(11) . . ?
B2 C1 B3 62.99(11) . . ?
B4 C1 B5 62.92(11) . . ?
B2 C1 B5 114.86(14) . . ?
B3 C1 B5 115.03(13) . . ?
B4 C1 B6 115.00(13) . . ?
B2 C1 B6 62.79(12) . . ?
B3 C1 B6 115.15(13) . . ?
B5 C1 B6 62.73(11) . . ?
B4 C1 H1 117.5(14) . . ?
B2 C1 H1 118.0(14) . . ?
B3 C1 H1 118.0(14) . . ?
B5 C1 H1 117.0(14) . . ?
B6 C1 H1 117.2(14) . . ?
N1 C2 C3 120.45(16) . . ?
N1 C2 H2B 116.3(14) . . ?
C3 C2 H2B 123.2(14) . . ?
C2 C3 C4 119.08(17) . . ?
C2 C3 H3B 116.7(13) . . ?
C4 C3 H3B 124.2(13) . . ?
C5 C4 C3 119.66(16) . . ?
C5 C4 H4B 120.5(15) . . ?
C3 C4 H4B 119.9(15) . . ?
C6 C5 C4 119.35(16) . . ?
C6 C5 H5B 118.6(17) . . ?
C4 C5 H5B 122.0(17) . . ?
N1 C6 C5 120.68(17) . . ?
N1 C6 H6B 115.4(14) . . ?
C5 C6 H6B 123.7(14) . . ?
N1 C7 C8 112.45(14) . . ?
N1 C7 H7B 108.3(15) . . ?
C8 C7 H7B 112.9(15) . . ?
N1 C7 H7C 105.6(12) . . ?
C8 C7 H7C 113.0(12) . . ?
H7B C7 H7C 104(2) . . ?
C7 C8 C9 110.51(15) . . ?
C7 C8 H8B 112.5(13) . . ?
C9 C8 H8B 107.3(12) . . ?
C7 C8 H8C 112.4(11) . . ?
C9 C8 H8C 110.7(11) . . ?
H8B C8 H8C 103.1(17) . . ?
C10 C9 C8 112.60(16) . . ?
C10 C9 H9B 109.1(12) . . ?
C8 C9 H9B 110.6(13) . . ?
C10 C9 H9C 110.3(15) . . ?
C8 C9 H9C 108.3(15) . . ?
H9B C9 H9C 106(2) . . ?
C9 C10 H10B 112.3(14) . . ?
C9 C10 H10C 110.3(16) . . ?
H10B C10 H10C 109(2) . . ?
C9 C10 H10D 110.8(15) . . ?
H10B C10 H10D 108(2) . . ?
H10C C10 H10D 107(2) . . ?
C1 B2 B10 104.28(13) . . yes
C1 B2 B11 104.42(14) . . yes
B10 B2 B11 60.58(11) . . yes
C1 B2 B6 58.77(11) . . yes
B10 B2 B6 108.30(14) . . yes
B11 B2 B6 59.79(11) . . yes
C1 B2 B3 58.55(10) . . yes
B10 B2 B3 59.70(11) . . yes
B11 B2 B3 108.21(13) . . yes
B6 B2 B3 108.18(14) . . yes
C1 B2 H2 120.3(15) . . ?
B10 B2 H2 127.4(15) . . ?
B11 B2 H2 124.8(16) . . ?
B6 B2 H2 117.8(15) . . ?
B3 B2 H2 121.8(16) . . ?
C1 B3 B10 104.28(13) . . yes
C1 B3 B9 104.42(13) . . yes
B10 B3 B9 60.59(11) . . yes
C1 B3 B4 58.52(10) . . yes
B10 B3 B4 108.04(14) . . yes
B9 B3 B4 59.76(11) . . yes
C1 B3 B2 58.46(11) . . yes
B10 B3 B2 59.79(11) . . yes
B9 B3 B2 108.27(14) . . yes
B4 B3 B2 107.76(13) . . yes
C1 B3 H3 119.0(11) . . ?
B10 B3 H3 129.0(11) . . ?
B9 B3 H3 125.0(11) . . ?
B4 B3 H3 116.7(12) . . ?
B2 B3 H3 122.2(11) . . ?
C1 B4 B9 104.89(13) . . yes
C1 B4 B8 104.53(13) . . yes
B9 B4 B8 60.57(11) . . yes
C1 B4 B3 58.76(11) . . yes
B9 B4 B3 60.11(11) . . yes
B8 B4 B3 108.44(13) . . yes
C1 B4 B5 58.68(11) . . yes
B9 B4 B5 108.46(13) . . yes
B8 B4 B5 59.78(11) . . yes
B3 B4 B5 108.27(13) . . yes
C1 B4 H4 118.9(11) . . ?
B9 B4 H4 124.8(11) . . ?
B8 B4 H4 128.8(11) . . ?
B3 B4 H4 116.4(11) . . ?
B5 B4 H4 122.0(11) . . ?
C1 B5 B8 104.42(13) . . yes
C1 B5 B7 104.65(13) . . yes
B8 B5 B7 60.54(11) . . yes
C1 B5 B6 58.75(11) . . yes
B8 B5 B6 108.29(13) . . yes
B7 B5 B6 59.92(10) . . yes
C1 B5 B4 58.41(10) . . yes
B8 B5 B4 59.90(11) . . yes
B7 B5 B4 108.33(13) . . yes
B6 B5 B4 107.99(13) . . yes
C1 B5 H5 119.0(14) . . ?
B8 B5 H5 128.2(13) . . ?
B7 B5 H5 125.7(14) . . ?
B6 B5 H5 117.6(13) . . ?
B4 B5 H5 121.1(14) . . ?
C1 B6 B11 104.35(13) . . yes
C1 B6 B7 104.37(13) . . yes
B11 B6 B7 60.34(10) . . yes
C1 B6 B5 58.52(11) . . yes
B11 B6 B5 107.95(13) . . yes
B7 B6 B5 59.78(11) . . yes
C1 B6 B2 58.44(11) . . yes
B11 B6 B2 60.02(11) . . yes
B7 B6 B2 108.25(13) . . yes
B5 B6 B2 107.80(13) . . yes
C1 B6 H6 119.3(12) . . ?
B11 B6 H6 126.9(12) . . ?
B7 B6 H6 127.0(12) . . ?
B5 B6 H6 119.7(11) . . ?
B2 B6 H6 119.3(12) . . ?
B5 B7 B6 60.30(11) . . yes
B5 B7 B11 107.96(13) . . yes
B6 B7 B11 59.83(11) . . yes
B5 B7 B8 59.72(11) . . yes
B6 B7 B8 107.95(13) . . yes
B11 B7 B8 107.79(13) . . yes
B5 B7 B12 107.59(13) . . yes
B6 B7 B12 107.56(13) . . yes
B11 B7 B12 59.72(11) . . yes
B8 B7 B12 59.95(11) . . yes
B5 B7 H7 121.5(11) . . ?
B6 B7 H7 121.7(11) . . ?
B11 B7 H7 122.1(12) . . ?
B8 B7 H7 121.7(11) . . ?
B12 B7 H7 122.3(11) . . ?
B5 B8 B4 60.32(11) . . yes
B5 B8 B12 107.68(13) . . yes
B4 B8 B12 107.63(13) . . yes
B5 B8 B7 59.74(10) . . yes
B4 B8 B7 108.03(13) . . yes
B12 B8 B7 60.03(10) . . yes
B5 B8 B9 108.12(13) . . yes
B4 B8 B9 59.59(11) . . yes
B12 B8 B9 60.28(11) . . yes
B7 B8 B9 108.45(13) . . yes
B5 B8 H8 120.8(13) . . ?
B4 B8 H8 120.5(14) . . ?
B12 B8 H8 123.4(13) . . ?
B7 B8 H8 122.4(14) . . ?
B9 B8 H8 121.6(13) . . ?
B4 B9 B3 60.13(10) . . yes
B4 B9 B8 59.84(11) . . yes
B3 B9 B8 107.88(13) . . yes
B4 B9 B10 107.51(13) . . yes
B3 B9 B10 59.55(11) . . yes
B8 B9 B10 107.61(13) . . yes
B4 B9 B12 107.45(13) . . yes
B3 B9 B12 107.39(13) . . yes
B8 B9 B12 59.81(11) . . yes
B10 B9 B12 59.77(12) . . yes
B4 B9 H9 121.7(12) . . ?
B3 B9 H9 120.1(13) . . ?
B8 B9 H9 123.5(12) . . ?
B10 B9 H9 121.2(12) . . ?
B12 B9 H9 123.4(12) . . ?
B3 B10 B2 60.50(11) . . yes
B3 B10 B12 108.01(13) . . yes
B2 B10 B12 107.66(13) . . yes
B3 B10 B9 59.86(11) . . yes
B2 B10 B9 108.25(13) . . yes
B12 B10 B9 60.24(12) . . yes
B3 B10 B11 108.30(13) . . yes
B2 B10 B11 59.90(11) . . yes
B12 B10 B11 59.62(11) . . yes
B9 B10 B11 108.05(14) . . yes
B3 B10 H10 121.6(15) . . ?
B2 B10 H10 121.6(13) . . ?
B12 B10 H10 121.9(14) . . ?
B9 B10 H10 121.7(13) . . ?
B11 B10 H10 121.6(14) . . ?
B6 B11 B12 107.95(13) . . yes
B6 B11 B2 60.19(11) . . yes
B12 B11 B2 107.69(14) . . yes
B6 B11 B7 59.83(10) . . yes
B12 B11 B7 60.22(11) . . yes
B2 B11 B7 107.98(13) . . yes
B6 B11 B10 107.77(13) . . yes
B12 B11 B10 60.03(11) . . yes
B2 B11 B10 59.52(11) . . yes
B7 B11 B10 108.09(13) . . yes
B6 B11 H11 119.4(13) . . ?
B12 B11 H11 122.7(13) . . ?
B2 B11 H11 122.6(13) . . ?
B7 B11 H11 119.4(14) . . ?
B10 B11 H11 124.7(13) . . ?
B11 B12 B8 108.12(13) . . yes
B11 B12 B10 60.36(11) . . yes
B8 B12 B10 107.87(13) . . yes
B11 B12 B7 60.06(10) . . yes
B8 B12 B7 60.02(10) . . yes
B10 B12 B7 108.23(13) . . yes
B11 B12 B9 108.44(14) . . yes
B8 B12 B9 59.92(11) . . yes
B10 B12 B9 59.99(11) . . yes
B7 B12 B9 108.16(13) . . yes
B11 B12 H12 120.1(11) . . ?
B8 B12 H12 122.8(11) . . ?
B10 B12 H12 121.4(11) . . ?
B7 B12 H12 121.0(11) . . ?
B9 B12 H12 122.8(11) . . ?
C6A N1A C2A 120.72(16) . . yes
C6A N1A C7A 120.77(15) . . yes
C2A N1A C7A 118.39(15) . . yes
B3A C1A B2A 62.73(10) . . ?
B3A C1A B5A 114.70(12) . . ?
B2A C1A B5A 114.84(13) . . ?
B3A C1A B6A 114.83(13) . . ?
B2A C1A B6A 62.90(11) . . ?
B5A C1A B6A 62.67(11) . . ?
B3A C1A B4A 62.90(10) . . ?
B2A C1A B4A 115.02(12) . . ?
B5A C1A B4A 62.63(11) . . ?
B6A C1A B4A 114.78(13) . . ?
B3A C1A H1A 119.8(13) . . ?
B2A C1A H1A 119.2(12) . . ?
B5A C1A H1A 115.4(12) . . ?
B6A C1A H1A 116.5(13) . . ?
B4A C1A H1A 117.2(13) . . ?
N1A C2A C3A 120.36(16) . . ?
N1A C2A H2AA 113.7(13) . . ?
C3A C2A H2AA 125.9(13) . . ?
C2A C3A C4A 119.55(16) . . ?
C2A C3A H3AA 115.8(14) . . ?
C4A C3A H3AA 124.5(15) . . ?
C3A C4A C5A 119.34(17) . . ?
C3A C4A H4AA 122.1(13) . . ?
C5A C4A H4AA 118.5(13) . . ?
C6A C5A C4A 119.43(17) . . ?
C6A C5A H5AA 118.8(16) . . ?
C4A C5A H5AA 121.7(16) . . ?
N1A C6A C5A 120.60(16) . . ?
N1A C6A H6AA 114.4(12) . . ?
C5A C6A H6AA 125.0(12) . . ?
N1A C7A C8A 110.69(15) . . ?
N1A C7A H7AA 101.3(15) . . ?
C8A C7A H7AA 112.7(13) . . ?
N1A C7A H7AB 108.8(15) . . ?
C8A C7A H7AB 107.2(15) . . ?
H7AA C7A H7AB 116(2) . . ?
C7A C8A C9A 113.88(17) . . ?
C7A C8A H8AA 108.7(13) . . ?
C9A C8A H8AA 106.2(14) . . ?
C7A C8A H8AB 107.7(14) . . ?
C9A C8A H8AB 110.7(13) . . ?
H8AA C8A H8AB 109.6(19) . . ?
C10A C9A C8A 113.66(17) . . ?
C10A C9A H9AA 103.5(16) . . ?
C8A C9A H9AA 112.0(15) . . ?
C10A C9A H9AB 96.2(17) . . ?
C8A C9A H9AB 125.9(18) . . ?
H9AA C9A H9AB 103(2) . . ?
C9A C10A H10E 111.6(15) . . ?
C9A C10A H10F 107.7(17) . . ?
H10E C10A H10F 109(2) . . ?
C9A C10A H10G 106.6(15) . . ?
H10E C10A H10G 112(2) . . ?
H10F C10A H10G 110(2) . . ?
C1A B2A B11A 104.40(13) . . yes
C1A B2A B3A 58.62(10) . . yes
B11A B2A B3A 108.07(12) . . yes
C1A B2A B10A 104.42(12) . . yes
B11A B2A B10A 60.39(10) . . yes
B3A B2A B10A 59.79(10) . . yes
C1A B2A B6A 58.64(10) . . yes
B11A B2A B6A 59.71(10) . . yes
B3A B2A B6A 107.95(13) . . yes
B10A B2A B6A 108.02(13) . . yes
C1A B2A H2A 118.7(11) . . ?
B11A B2A H2A 128.0(12) . . ?
B3A B2A H2A 118.4(12) . . ?
B10A B2A H2A 126.7(10) . . ?
B6A B2A H2A 120.3(11) . . ?
C1A B3A B10A 104.70(13) . . yes
C1A B3A B2A 58.65(10) . . yes
B10A B3A B2A 60.12(10) . . yes
C1A B3A B9A 104.79(12) . . yes
B10A B3A B9A 60.60(10) . . yes
B2A B3A B9A 108.72(13) . . yes
C1A B3A B4A 58.76(10) . . yes
B10A B3A B4A 108.25(13) . . yes
B2A B3A B4A 108.24(12) . . yes
B9A B3A B4A 59.81(10) . . yes
C1A B3A H3A 119.3(12) . . ?
B10A B3A H3A 125.9(12) . . ?
B2A B3A H3A 118.3(13) . . ?
B9A B3A H3A 127.0(12) . . ?
B4A B3A H3A 120.5(13) . . ?
C1A B4A B8A 104.56(13) . . yes
C1A B4A B9A 104.53(12) . . yes
B8A B4A B9A 60.68(10) . . yes
C1A B4A B5A 58.49(10) . . yes
B8A B4A B5A 59.85(10) . . yes
B9A B4A B5A 108.26(13) . . yes
C1A B4A B3A 58.34(10) . . yes
B8A B4A B3A 108.23(12) . . yes
B9A B4A B3A 59.89(10) . . yes
B5A B4A B3A 107.55(13) . . yes
C1A B4A H4A 117.8(11) . . ?
B8A B4A H4A 128.2(11) . . ?
B9A B4A H4A 127.4(10) . . ?
B5A B4A H4A 119.6(10) . . ?
B3A B4A H4A 118.6(11) . . ?
C1A B5A B7A 104.89(12) . . yes
C1A B5A B8A 104.91(12) . . yes
B7A B5A B8A 60.57(10) . . yes
C1A B5A B6A 58.75(10) . . yes
B7A B5A B6A 60.12(10) . . yes
B8A B5A B6A 108.69(12) . . yes
C1A B5A B4A 58.88(10) . . yes
B7A B5A B4A 108.48(12) . . yes
B8A B5A B4A 59.92(10) . . yes
B6A B5A B4A 108.45(13) . . yes
C1A B5A H5A 117.2(12) . . ?
B7A B5A H5A 128.0(13) . . ?
B8A B5A H5A 127.9(11) . . ?
B6A B5A H5A 118.5(12) . . ?
B4A B5A H5A 118.6(13) . . ?
C1A B6A B11A 104.44(12) . . yes
C1A B6A B7A 104.42(13) . . yes
B11A B6A B7A 60.58(10) . . yes
C1A B6A B5A 58.58(10) . . yes
B11A B6A B5A 108.09(13) . . yes
B7A B6A B5A 59.69(10) . . yes
C1A B6A B2A 58.45(10) . . yes
B11A B6A B2A 59.95(10) . . yes
B7A B6A B2A 108.31(12) . . yes
B5A B6A B2A 107.81(13) . . yes
C1A B6A H6A 120.5(11) . . ?
B11A B6A H6A 126.3(11) . . ?
B7A B6A H6A 125.4(12) . . ?
B5A B6A H6A 119.4(11) . . ?
B2A B6A H6A 120.6(11) . . ?
B5A B7A B6A 60.19(10) . . yes
B5A B7A B12A 107.72(12) . . yes
B6A B7A B12A 107.73(12) . . yes
B5A B7A B8A 59.80(10) . . yes
B6A B7A B8A 108.13(13) . . yes
B12A B7A B8A 60.14(10) . . yes
B5A B7A B11A 107.71(12) . . yes
B6A B7A B11A 59.60(10) . . yes
B12A B7A B11A 60.04(10) . . yes
B8A B7A B11A 108.17(12) . . yes
B5A B7A H7A 120.0(12) . . ?
B6A B7A H7A 121.7(12) . . ?
B12A B7A H7A 123.0(11) . . ?
B8A B7A H7A 120.4(13) . . ?
B11A B7A H7A 123.7(13) . . ?
B5A B8A B4A 60.22(10) . . yes
B5A B8A B7A 59.62(10) . . yes
B4A B8A B7A 107.97(13) . . yes
B5A B8A B12A 107.25(13) . . yes
B4A B8A B12A 107.70(13) . . yes
B7A B8A B12A 59.73(10) . . yes
B5A B8A B9A 107.82(12) . . yes
B4A B8A B9A 59.75(10) . . yes
B7A B8A B9A 108.03(12) . . yes
B12A B8A B9A 60.15(10) . . yes
B5A B8A H8A 119.4(10) . . ?
B4A B8A H8A 118.6(11) . . ?
B7A B8A H8A 123.3(11) . . ?
B12A B8A H8A 125.6(10) . . ?
B9A B8A H8A 122.3(11) . . ?
B4A B9A B3A 60.29(10) . . yes
B4A B9A B10A 107.77(12) . . yes
B3A B9A B10A 59.52(10) . . yes
B4A B9A B8A 59.57(10) . . yes
B3A B9A B8A 107.67(12) . . yes
B10A B9A B8A 107.73(12) . . yes
B4A B9A B12A 107.22(12) . . yes
B3A B9A B12A 107.19(13) . . yes
B10A B9A B12A 59.87(10) . . yes
B8A B9A B12A 59.73(10) . . yes
B4A B9A H9A 121.4(12) . . ?
B3A B9A H9A 121.1(13) . . ?
B10A B9A H9A 121.8(12) . . ?
B8A B9A H9A 122.5(12) . . ?
B12A B9A H9A 123.1(12) . . ?
B3A B10A B2A 60.09(10) . . yes
B3A B10A B11A 107.83(12) . . yes
B2A B10A B11A 59.78(10) . . yes
B3A B10A B12A 107.69(12) . . yes
B2A B10A B12A 107.64(12) . . yes
B11A B10A B12A 59.90(10) . . yes
B3A B10A B9A 59.88(10) . . yes
B2A B10A B9A 108.13(12) . . yes
B11A B10A B9A 108.21(12) . . yes
B12A B10A B9A 60.14(10) . . yes
B3A B10A H10A 121.8(11) . . ?
B2A B10A H10A 120.0(11) . . ?
B11A B10A H10A 120.8(12) . . ?
B12A B10A H10A 123.1(11) . . ?
B9A B10A H10A 123.2(11) . . ?
B6A B11A B2A 60.34(10) . . yes
B6A B11A B12A 107.62(12) . . yes
B2A B11A B12A 107.83(13) . . yes
B6A B11A B10A 108.07(13) . . yes
B2A B11A B10A 59.83(10) . . yes
B12A B11A B10A 60.09(10) . . yes
B6A B11A B7A 59.82(10) . . yes
B2A B11A B7A 108.02(13) . . yes
B12A B11A B7A 59.67(10) . . yes
B10A B11A B7A 107.85(12) . . yes
B6A B11A H11A 119.5(10) . . ?
B2A B11A H11A 120.3(11) . . ?
B12A B11A H11A 124.2(10) . . ?
B10A B11A H11A 123.1(10) . . ?
B7A B11A H11A 121.8(11) . . ?
B7A B12A B11A 60.29(10) . . yes
B7A B12A B8A 60.12(10) . . yes
B11A B12A B8A 108.35(12) . . yes
B7A B12A B10A 108.29(12) . . yes
B11A B12A B10A 60.02(10) . . yes
B8A B12A B10A 108.14(12) . . yes
B7A B12A B9A 108.32(12) . . yes
B11A B12A B9A 108.18(13) . . yes
B8A B12A B9A 60.12(10) . . yes
B10A B12A B9A 59.99(10) . . yes
B7A B12A H12A 121.9(11) . . ?
B11A B12A H12A 118.9(12) . . ?
B8A B12A H12A 124.5(11) . . ?
B10A B12A H12A 119.5(11) . . ?
B9A B12A H12A 122.9(11) . . ?

loop_
_geom_bond_atom_site_label_1
_geom_bond_atom_site_label_2
_geom_bond_distance
_geom_bond_site_symmetry_2
_geom_bond_publ_flag
N1 C6 1.341(2) . yes
N1 C2 1.353(2) . yes
N1 C7 1.492(2) . yes
C1 B4 1.700(3) . yes
C1 B2 1.703(3) . yes
C1 B3 1.705(2) . yes
C1 B5 1.705(3) . yes
C1 B6 1.709(3) . yes
C1 H1 0.93(2) . ?
C2 C3 1.373(2) . ?
C2 H2B 0.89(2) . ?
C3 C4 1.382(3) . ?
C3 H3B 0.97(2) . ?
C4 C5 1.380(3) . ?
C4 H4B 0.96(2) . ?
C5 C6 1.370(3) . ?
C5 H5B 0.90(3) . ?
C6 H6B 0.93(2) . ?
C7 C8 1.515(3) . ?
C7 H7B 0.85(2) . ?
C7 H7C 0.98(2) . ?
C8 C9 1.534(2) . ?
C8 H8B 0.98(2) . ?
C8 H8C 0.97(2) . ?
C9 C10 1.517(3) . ?
C9 H9B 1.00(2) . ?
C9 H9C 1.00(3) . ?
C10 H10B 0.96(2) . ?
C10 H10C 1.01(3) . ?
C10 H10D 1.03(3) . ?
B2 B10 1.768(3) . yes
B2 B11 1.775(3) . yes
B2 B6 1.778(3) . yes
B2 B3 1.780(3) . yes
B2 H2 1.07(3) . ?
B3 B10 1.766(3) . yes
B3 B9 1.772(3) . yes
B3 B4 1.772(3) . yes
B3 H3 1.12(2) . ?
B4 B9 1.765(3) . yes
B4 B8 1.770(3) . yes
B4 B5 1.777(3) . yes
B4 H4 1.09(2) . ?
B5 B8 1.767(3) . yes
B5 B7 1.768(3) . yes
B5 B6 1.777(3) . yes
B5 H5 1.03(2) . ?
B6 B11 1.770(3) . yes
B6 B7 1.770(3) . yes
B6 H6 1.05(2) . ?
B7 B11 1.779(3) . yes
B7 B8 1.782(3) . yes
B7 B12 1.782(3) . yes
B7 H7 1.12(2) . ?
B8 B12 1.781(3) . yes
B8 B9 1.783(3) . yes
B8 H8 1.03(2) . ?
B9 B10 1.785(3) . yes
B9 B12 1.789(3) . yes
B9 H9 1.10(2) . ?
B10 B12 1.781(3) . yes
B10 B11 1.787(3) . yes
B10 H10 1.09(2) . ?
B11 B12 1.773(3) . yes
B11 H11 1.06(3) . ?
B12 H12 1.14(2) . ?
N1A C6A 1.346(2) . yes
N1A C2A 1.346(2) . yes
N1A C7A 1.490(2) . yes
C1A B3A 1.706(2) . yes
C1A B2A 1.706(2) . yes
C1A B5A 1.706(2) . yes
C1A B6A 1.710(3) . yes
C1A B4A 1.713(2) . yes
C1A H1A 0.96(2) . ?
C2A C3A 1.370(3) . ?
C2A H2AA 0.94(2) . ?
C3A C4A 1.377(3) . ?
C3A H3AA 1.01(2) . ?
C4A C5A 1.380(3) . ?
C4A H4AA 0.93(2) . ?
C5A C6A 1.366(3) . ?
C5A H5AA 0.95(3) . ?
C6A H6AA 0.97(2) . ?
C7A C8A 1.517(3) . ?
C7A H7AA 0.88(2) . ?
C7A H7AB 0.97(3) . ?
C8A C9A 1.524(3) . ?
C8A H8AA 1.01(2) . ?
C8A H8AB 1.00(2) . ?
C9A C10A 1.519(3) . ?
C9A H9AA 1.04(3) . ?
C9A H9AB 1.03(3) . ?
C10A H10E 1.00(3) . ?
C10A H10F 1.06(3) . ?
C10A H10G 1.00(3) . ?
B2A B11A 1.775(3) . yes
B2A B3A 1.776(3) . yes
B2A B10A 1.776(2) . yes
B2A B6A 1.782(3) . yes
B2A H2A 1.05(2) . ?
B3A B10A 1.770(2) . yes
B3A B9A 1.777(3) . yes
B3A B4A 1.784(3) . yes
B3A H3A 1.05(2) . ?
B4A B8A 1.772(3) . yes
B4A B9A 1.775(2) . yes
B4A B5A 1.777(3) . yes
B4A H4A 1.08(2) . ?
B5A B7A 1.767(3) . yes
B5A B8A 1.771(2) . yes
B5A B6A 1.776(3) . yes
B5A H5A 1.07(2) . ?
B6A B11A 1.771(3) . yes
B6A B7A 1.775(3) . yes
B6A H6A 1.10(2) . ?
B7A B12A 1.777(2) . yes
B7A B8A 1.784(3) . yes
B7A B11A 1.789(3) . yes
B7A H7A 1.08(2) . ?
B8A B12A 1.785(2) . yes
B8A B9A 1.792(3) . yes
B8A H8A 1.07(2) . ?
B9A B10A 1.790(3) . yes
B9A B12A 1.792(3) . yes
B9A H9A 1.11(2) . ?
B10A B11A 1.786(3) . yes
B10A B12A 1.787(3) . yes
B10A H10A 1.10(2) . ?
B11A B12A 1.784(2) . yes
B11A H11A 1.08(2) . ?
B12A H12A 1.10(2) . ?

loop_
_geom_torsion_atom_site_label_1
_geom_torsion_atom_site_label_2
_geom_torsion_atom_site_label_3
_geom_torsion_atom_site_label_4
_geom_torsion
_geom_torsion_site_symmetry_1
_geom_torsion_site_symmetry_2
_geom_torsion_site_symmetry_3
_geom_torsion_site_symmetry_4
_geom_torsion_publ_flag
C6 N1 C2 C3 -0.5(2) . . . . ?
C7 N1 C2 C3 -178.41(15) . . . . ?
N1 C2 C3 C4 -0.1(3) . . . . ?
C2 C3 C4 C5 0.5(3) . . . . ?
C3 C4 C5 C6 -0.3(3) . . . . ?
C2 N1 C6 C5 0.6(2) . . . . ?
C7 N1 C6 C5 178.60(15) . . . . ?
C4 C5 C6 N1 -0.3(3) . . . . ?
C6 N1 C7 C8 -94.98(19) . . . . ?
C2 N1 C7 C8 83.00(19) . . . . ?
N1 C7 C8 C9 177.02(15) . . . . ?
C7 C8 C9 C10 174.35(17) . . . . ?
B4 C1 B2 B10 -3.57(19) . . . . ?
B3 C1 B2 B10 -40.02(13) . . . . ?
B5 C1 B2 B10 66.68(18) . . . . ?
B6 C1 B2 B10 102.97(15) . . . . ?
B4 C1 B2 B11 -66.32(17) . . . . ?
B3 C1 B2 B11 -102.76(14) . . . . ?
B5 C1 B2 B11 3.93(17) . . . . ?
B6 C1 B2 B11 40.23(12) . . . . ?
B4 C1 B2 B6 -106.55(15) . . . . ?
B3 C1 B2 B6 -142.99(14) . . . . ?
B5 C1 B2 B6 -36.30(13) . . . . ?
B4 C1 B2 B3 36.44(14) . . . . ?
B5 C1 B2 B3 106.69(15) . . . . ?
B6 C1 B2 B3 142.99(14) . . . . ?
B4 C1 B3 B10 -102.64(14) . . . . ?
B2 C1 B3 B10 40.06(13) . . . . ?
B5 C1 B3 B10 -66.36(17) . . . . ?
B6 C1 B3 B10 3.80(19) . . . . ?
B4 C1 B3 B9 -39.88(13) . . . . ?
B2 C1 B3 B9 102.82(14) . . . . ?
B5 C1 B3 B9 -3.60(18) . . . . ?
B6 C1 B3 B9 66.56(17) . . . . ?
B2 C1 B3 B4 142.70(14) . . . . ?
B5 C1 B3 B4 36.28(14) . . . . ?
B6 C1 B3 B4 106.44(15) . . . . ?
B4 C1 B3 B2 -142.70(14) . . . . ?
B5 C1 B3 B2 -106.42(16) . . . . ?
B6 C1 B3 B2 -36.26(14) . . . . ?
B10 B2 B3 C1 133.81(14) . . . . ?
B11 B2 B3 C1 96.09(15) . . . . ?
B6 B2 B3 C1 32.81(13) . . . . ?
C1 B2 B3 B10 -133.81(14) . . . . ?
B11 B2 B3 B10 -37.72(13) . . . . ?
B6 B2 B3 B10 -101.00(15) . . . . ?
C1 B2 B3 B9 -96.04(14) . . . . ?
B10 B2 B3 B9 37.77(13) . . . . ?
B11 B2 B3 B9 0.05(18) . . . . ?
B6 B2 B3 B9 -63.23(17) . . . . ?
C1 B2 B3 B4 -32.86(13) . . . . ?
B10 B2 B3 B4 100.95(15) . . . . ?
B11 B2 B3 B4 63.23(17) . . . . ?
B6 B2 B3 B4 -0.05(18) . . . . ?
B2 C1 B4 B9 3.62(19) . . . . ?
B3 C1 B4 B9 40.16(12) . . . . ?
B5 C1 B4 B9 -102.81(14) . . . . ?
B6 C1 B4 B9 -66.54(17) . . . . ?
B2 C1 B4 B8 66.46(17) . . . . ?
B3 C1 B4 B8 103.01(14) . . . . ?
B5 C1 B4 B8 -39.97(12) . . . . ?
B6 C1 B4 B8 -3.69(18) . . . . ?
B2 C1 B4 B3 -36.54(14) . . . . ?
B5 C1 B4 B3 -142.97(14) . . . . ?
B6 C1 B4 B3 -106.69(15) . . . . ?
B2 C1 B4 B5 106.43(16) . . . . ?
B3 C1 B4 B5 142.97(14) . . . . ?
B6 C1 B4 B5 36.28(14) . . . . ?
B10 B3 B4 C1 96.01(14) . . . . ?
B9 B3 B4 C1 134.04(14) . . . . ?
B2 B3 B4 C1 32.84(13) . . . . ?
C1 B3 B4 B9 -134.04(14) . . . . ?
B10 B3 B4 B9 -38.03(13) . . . . ?
B2 B3 B4 B9 -101.20(15) . . . . ?
C1 B3 B4 B8 -96.14(14) . . . . ?
B10 B3 B4 B8 -0.13(18) . . . . ?
B9 B3 B4 B8 37.90(12) . . . . ?
B2 B3 B4 B8 -63.30(17) . . . . ?
C1 B3 B4 B5 -32.80(13) . . . . ?
B10 B3 B4 B5 63.21(17) . . . . ?
B9 B3 B4 B5 101.24(15) . . . . ?
B2 B3 B4 B5 0.04(19) . . . . ?
B4 C1 B5 B8 40.00(12) . . . . ?
B2 C1 B5 B8 -66.57(17) . . . . ?
B3 C1 B5 B8 3.79(18) . . . . ?
B6 C1 B5 B8 -102.89(14) . . . . ?
B4 C1 B5 B7 102.76(14) . . . . ?
B2 C1 B5 B7 -3.81(18) . . . . ?
B3 C1 B5 B7 66.55(17) . . . . ?
B6 C1 B5 B7 -40.13(12) . . . . ?
B4 C1 B5 B6 142.89(13) . . . . ?
B2 C1 B5 B6 36.32(13) . . . . ?
B3 C1 B5 B6 106.68(15) . . . . ?
B2 C1 B5 B4 -106.57(15) . . . . ?
B3 C1 B5 B4 -36.21(13) . . . . ?
B6 C1 B5 B4 -142.89(13) . . . . ?
B9 B4 B5 C1 96.54(15) . . . . ?
B8 B4 B5 C1 133.98(14) . . . . ?
B3 B4 B5 C1 32.83(13) . . . . ?
C1 B4 B5 B8 -133.98(14) . . . . ?
B9 B4 B5 B8 -37.44(13) . . . . ?
B3 B4 B5 B8 -101.14(15) . . . . ?
C1 B4 B5 B7 -96.25(14) . . . . ?
B9 B4 B5 B7 0.29(18) . . . . ?
B8 B4 B5 B7 37.73(13) . . . . ?
B3 B4 B5 B7 -63.42(17) . . . . ?
C1 B4 B5 B6 -32.84(12) . . . . ?
B9 B4 B5 B6 63.70(17) . . . . ?
B8 B4 B5 B6 101.14(14) . . . . ?
B3 B4 B5 B6 0.00(18) . . . . ?
B4 C1 B6 B11 66.15(17) . . . . ?
B2 C1 B6 B11 -40.33(12) . . . . ?
B3 C1 B6 B11 -3.99(18) . . . . ?
B5 C1 B6 B11 102.50(14) . . . . ?
B4 C1 B6 B7 3.65(18) . . . . ?
B2 C1 B6 B7 -102.82(14) . . . . ?
B3 C1 B6 B7 -66.49(17) . . . . ?
B5 C1 B6 B7 40.00(12) . . . . ?
B4 C1 B6 B5 -36.35(13) . . . . ?
B2 C1 B6 B5 -142.82(13) . . . . ?
B3 C1 B6 B5 -106.49(15) . . . . ?
B4 C1 B6 B2 106.48(15) . . . . ?
B3 C1 B6 B2 36.34(14) . . . . ?
B5 C1 B6 B2 142.82(13) . . . . ?
B8 B5 B6 C1 96.09(14) . . . . ?
B7 B5 B6 C1 133.89(13) . . . . ?
B4 B5 B6 C1 32.71(12) . . . . ?
C1 B5 B6 B11 -96.14(14) . . . . ?
B8 B5 B6 B11 -0.05(18) . . . . ?
B7 B5 B6 B11 37.75(12) . . . . ?
B4 B5 B6 B11 -63.44(17) . . . . ?
C1 B5 B6 B7 -133.89(13) . . . . ?
B8 B5 B6 B7 -37.80(13) . . . . ?
B4 B5 B6 B7 -101.19(14) . . . . ?
C1 B5 B6 B2 -32.73(12) . . . . ?
B8 B5 B6 B2 63.36(17) . . . . ?
B7 B5 B6 B2 101.16(14) . . . . ?
B4 B5 B6 B2 -0.03(17) . . . . ?
B10 B2 B6 C1 -95.93(14) . . . . ?
B11 B2 B6 C1 -133.63(13) . . . . ?
B3 B2 B6 C1 -32.72(12) . . . . ?
C1 B2 B6 B11 133.63(13) . . . . ?
B10 B2 B6 B11 37.70(13) . . . . ?
B3 B2 B6 B11 100.92(15) . . . . ?
C1 B2 B6 B7 95.98(14) . . . . ?
B10 B2 B6 B7 0.05(18) . . . . ?
B11 B2 B6 B7 -37.66(13) . . . . ?
B3 B2 B6 B7 63.26(17) . . . . ?
C1 B2 B6 B5 32.77(12) . . . . ?
B10 B2 B6 B5 -63.16(17) . . . . ?
B11 B2 B6 B5 -100.86(14) . . . . ?
B3 B2 B6 B5 0.05(18) . . . . ?
C1 B5 B7 B6 39.55(12) . . . . ?
B8 B5 B7 B6 138.06(14) . . . . ?
B4 B5 B7 B6 100.61(15) . . . . ?
C1 B5 B7 B11 2.02(16) . . . . ?
B8 B5 B7 B11 100.53(14) . . . . ?
B6 B5 B7 B11 -37.53(12) . . . . ?
B4 B5 B7 B11 63.09(16) . . . . ?
C1 B5 B7 B8 -98.51(14) . . . . ?
B6 B5 B7 B8 -138.06(14) . . . . ?
B4 B5 B7 B8 -37.45(13) . . . . ?
C1 B5 B7 B12 -61.03(16) . . . . ?
B8 B5 B7 B12 37.48(13) . . . . ?
B6 B5 B7 B12 -100.58(14) . . . . ?
B4 B5 B7 B12 0.04(18) . . . . ?
C1 B6 B7 B5 -39.38(12) . . . . ?
B11 B6 B7 B5 -137.91(13) . . . . ?
B2 B6 B7 B5 -100.40(15) . . . . ?
C1 B6 B7 B11 98.54(14) . . . . ?
B5 B6 B7 B11 137.91(13) . . . . ?
B2 B6 B7 B11 37.52(13) . . . . ?
C1 B6 B7 B8 -2.03(17) . . . . ?
B11 B6 B7 B8 -100.56(14) . . . . ?
B5 B6 B7 B8 37.35(12) . . . . ?
B2 B6 B7 B8 -63.05(17) . . . . ?
C1 B6 B7 B12 61.25(16) . . . . ?
B11 B6 B7 B12 -37.28(13) . . . . ?
B5 B6 B7 B12 100.63(14) . . . . ?
B2 B6 B7 B12 0.23(18) . . . . ?
C1 B5 B8 B4 -39.26(12) . . . . ?
B7 B5 B8 B4 -138.16(14) . . . . ?
B6 B5 B8 B4 -100.63(14) . . . . ?
C1 B5 B8 B12 61.35(16) . . . . ?
B7 B5 B8 B12 -37.54(13) . . . . ?
B6 B5 B8 B12 -0.01(18) . . . . ?
B4 B5 B8 B12 100.62(14) . . . . ?
C1 B5 B8 B7 98.89(14) . . . . ?
B6 B5 B8 B7 37.53(13) . . . . ?
B4 B5 B8 B7 138.16(14) . . . . ?
C1 B5 B8 B9 -2.34(17) . . . . ?
B7 B5 B8 B9 -101.23(14) . . . . ?
B6 B5 B8 B9 -63.70(17) . . . . ?
B4 B5 B8 B9 36.93(12) . . . . ?
C1 B4 B8 B5 39.42(12) . . . . ?
B9 B4 B8 B5 138.54(14) . . . . ?
B3 B4 B8 B5 100.84(14) . . . . ?
C1 B4 B8 B12 -61.28(15) . . . . ?
B9 B4 B8 B12 37.84(12) . . . . ?
B3 B4 B8 B12 0.14(17) . . . . ?
B5 B4 B8 B12 -100.70(14) . . . . ?
C1 B4 B8 B7 2.12(17) . . . . ?
B9 B4 B8 B7 101.24(14) . . . . ?
B3 B4 B8 B7 63.54(16) . . . . ?
B5 B4 B8 B7 -37.30(12) . . . . ?
C1 B4 B8 B9 -99.12(14) . . . . ?
B3 B4 B8 B9 -37.70(13) . . . . ?
B5 B4 B8 B9 -138.54(14) . . . . ?
B6 B7 B8 B5 -37.61(13) . . . . ?
B11 B7 B8 B5 -100.81(14) . . . . ?
B12 B7 B8 B5 -137.92(14) . . . . ?
B5 B7 B8 B4 37.55(12) . . . . ?
B6 B7 B8 B4 -0.05(17) . . . . ?
B11 B7 B8 B4 -63.25(16) . . . . ?
B12 B7 B8 B4 -100.37(14) . . . . ?
B5 B7 B8 B12 137.92(14) . . . . ?
B6 B7 B8 B12 100.31(14) . . . . ?
B11 B7 B8 B12 37.11(13) . . . . ?
B5 B7 B8 B9 100.65(15) . . . . ?
B6 B7 B8 B9 63.04(16) . . . . ?
B11 B7 B8 B9 -0.16(17) . . . . ?
B12 B7 B8 B9 -37.27(13) . . . . ?
C1 B4 B9 B3 -39.49(12) . . . . ?
B8 B4 B9 B3 -138.01(14) . . . . ?
B5 B4 B9 B3 -100.91(15) . . . . ?
C1 B4 B9 B8 98.52(14) . . . . ?
B3 B4 B9 B8 138.01(14) . . . . ?
B5 B4 B9 B8 37.09(13) . . . . ?
C1 B4 B9 B10 -2.06(18) . . . . ?
B8 B4 B9 B10 -100.58(15) . . . . ?
B3 B4 B9 B10 37.43(13) . . . . ?
B5 B4 B9 B10 -63.48(17) . . . . ?
C1 B4 B9 B12 60.93(16) . . . . ?
B8 B4 B9 B12 -37.59(13) . . . . ?
B3 B4 B9 B12 100.42(15) . . . . ?
B5 B4 B9 B12 -0.49(18) . . . . ?
C1 B3 B9 B4 39.27(12) . . . . ?
B10 B3 B9 B4 137.75(14) . . . . ?
B2 B3 B9 B4 100.33(14) . . . . ?
C1 B3 B9 B8 1.84(17) . . . . ?
B10 B3 B9 B8 100.32(14) . . . . ?
B4 B3 B9 B8 -37.43(13) . . . . ?
B2 B3 B9 B8 62.90(16) . . . . ?
C1 B3 B9 B10 -98.48(14) . . . . ?
B4 B3 B9 B10 -137.75(14) . . . . ?
B2 B3 B9 B10 -37.42(13) . . . . ?
C1 B3 B9 B12 -61.24(16) . . . . ?
B10 B3 B9 B12 37.24(12) . . . . ?
B4 B3 B9 B12 -100.51(14) . . . . ?
B2 B3 B9 B12 -0.18(17) . . . . ?
B5 B8 B9 B4 -37.24(13) . . . . ?
B12 B8 B9 B4 -137.68(13) . . . . ?
B7 B8 B9 B4 -100.52(14) . . . . ?
B5 B8 B9 B3 0.32(18) . . . . ?
B4 B8 B9 B3 37.56(13) . . . . ?
B12 B8 B9 B3 -100.12(14) . . . . ?
B7 B8 B9 B3 -62.96(17) . . . . ?
B5 B8 B9 B10 63.16(17) . . . . ?
B4 B8 B9 B10 100.41(14) . . . . ?
B12 B8 B9 B10 -37.27(13) . . . . ?
B7 B8 B9 B10 -0.11(18) . . . . ?
B5 B8 B9 B12 100.44(14) . . . . ?
B4 B8 B9 B12 137.68(13) . . . . ?
B7 B8 B9 B12 37.16(13) . . . . ?
C1 B3 B10 B2 -39.40(13) . . . . ?
B9 B3 B10 B2 -138.12(14) . . . . ?
B4 B3 B10 B2 -100.46(15) . . . . ?
C1 B3 B10 B12 61.13(16) . . . . ?
B9 B3 B10 B12 -37.59(13) . . . . ?
B4 B3 B10 B12 0.06(18) . . . . ?
B2 B3 B10 B12 100.52(14) . . . . ?
C1 B3 B10 B9 98.72(14) . . . . ?
B4 B3 B10 B9 37.66(13) . . . . ?
B2 B3 B10 B9 138.12(14) . . . . ?
C1 B3 B10 B11 -1.96(18) . . . . ?
B9 B3 B10 B11 -100.68(15) . . . . ?
B4 B3 B10 B11 -63.02(17) . . . . ?
B2 B3 B10 B11 37.44(13) . . . . ?
C1 B2 B10 B3 39.44(13) . . . . ?
B11 B2 B10 B3 138.15(14) . . . . ?
B6 B2 B10 B3 100.80(15) . . . . ?
C1 B2 B10 B12 -61.67(17) . . . . ?
B11 B2 B10 B12 37.05(13) . . . . ?
B6 B2 B10 B12 -0.31(18) . . . . ?
B3 B2 B10 B12 -101.11(14) . . . . ?
C1 B2 B10 B9 2.00(19) . . . . ?
B11 B2 B10 B9 100.71(15) . . . . ?
B6 B2 B10 B9 63.36(18) . . . . ?
B3 B2 B10 B9 -37.44(13) . . . . ?
C1 B2 B10 B11 -98.71(15) . . . . ?
B6 B2 B10 B11 -37.35(13) . . . . ?
B3 B2 B10 B11 -138.15(14) . . . . ?
B4 B9 B10 B3 -37.69(13) . . . . ?
B8 B9 B10 B3 -100.78(14) . . . . ?
B12 B9 B10 B3 -138.06(13) . . . . ?
B4 B9 B10 B2 0.03(19) . . . . ?
B3 B9 B10 B2 37.72(14) . . . . ?
B8 B9 B10 B2 -63.05(18) . . . . ?
B12 B9 B10 B2 -100.34(15) . . . . ?
B4 B9 B10 B12 100.37(14) . . . . ?
B3 B9 B10 B12 138.06(13) . . . . ?
B8 B9 B10 B12 37.29(12) . . . . ?
B4 B9 B10 B11 63.42(18) . . . . ?
B3 B9 B10 B11 101.11(14) . . . . ?
B8 B9 B10 B11 0.33(18) . . . . ?
B12 B9 B10 B11 -36.95(13) . . . . ?
C1 B6 B11 B12 -60.98(16) . . . . ?
B7 B6 B11 B12 37.60(13) . . . . ?
B5 B6 B11 B12 0.09(18) . . . . ?
B2 B6 B11 B12 -100.51(15) . . . . ?
C1 B6 B11 B2 39.53(12) . . . . ?
B7 B6 B11 B2 138.11(14) . . . . ?
B5 B6 B11 B2 100.61(15) . . . . ?
C1 B6 B11 B7 -98.58(14) . . . . ?
B5 B6 B11 B7 -37.50(12) . . . . ?
B2 B6 B11 B7 -138.11(14) . . . . ?
C1 B6 B11 B10 2.43(17) . . . . ?
B7 B6 B11 B10 101.01(14) . . . . ?
B5 B6 B11 B10 63.50(17) . . . . ?
B2 B6 B11 B10 -37.10(13) . . . . ?
C1 B2 B11 B6 -39.72(12) . . . . ?
B10 B2 B11 B6 -138.20(14) . . . . ?
B3 B2 B11 B6 -100.87(14) . . . . ?
C1 B2 B11 B12 61.24(15) . . . . ?
B10 B2 B11 B12 -37.23(13) . . . . ?
B6 B2 B11 B12 100.96(14) . . . . ?
B3 B2 B11 B12 0.10(18) . . . . ?
C1 B2 B11 B7 -2.36(16) . . . . ?
B10 B2 B11 B7 -100.83(14) . . . . ?
B6 B2 B11 B7 37.36(12) . . . . ?
B3 B2 B11 B7 -63.50(16) . . . . ?
C1 B2 B11 B10 98.48(13) . . . . ?
B6 B2 B11 B10 138.20(14) . . . . ?
B3 B2 B11 B10 37.33(13) . . . . ?
B5 B7 B11 B6 37.73(12) . . . . ?
B8 B7 B11 B6 100.82(14) . . . . ?
B12 B7 B11 B6 138.03(14) . . . . ?
B5 B7 B11 B12 -100.30(14) . . . . ?
B6 B7 B11 B12 -138.03(14) . . . . ?
B8 B7 B11 B12 -37.21(13) . . . . ?
B5 B7 B11 B2 0.21(17) . . . . ?
B6 B7 B11 B2 -37.52(12) . . . . ?
B8 B7 B11 B2 63.30(16) . . . . ?
B12 B7 B11 B2 100.51(14) . . . . ?
B5 B7 B11 B10 -62.72(16) . . . . ?
B6 B7 B11 B10 -100.46(15) . . . . ?
B8 B7 B11 B10 0.36(17) . . . . ?
B12 B7 B11 B10 37.57(13) . . . . ?
B3 B10 B11 B6 -0.30(18) . . . . ?
B2 B10 B11 B6 37.40(13) . . . . ?
B12 B10 B11 B6 -100.88(15) . . . . ?
B9 B10 B11 B6 -63.66(17) . . . . ?
B3 B10 B11 B12 100.58(15) . . . . ?
B2 B10 B11 B12 138.28(14) . . . . ?
B9 B10 B11 B12 37.22(13) . . . . ?
B3 B10 B11 B2 -37.70(13) . . . . ?
B12 B10 B11 B2 -138.28(14) . . . . ?
B9 B10 B11 B2 -101.06(15) . . . . ?
B3 B10 B11 B7 62.92(17) . . . . ?
B2 B10 B11 B7 100.63(14) . . . . ?
B12 B10 B11 B7 -37.66(13) . . . . ?
B9 B10 B11 B7 -0.43(18) . . . . ?
B6 B11 B12 B8 -0.10(18) . . . . ?
B2 B11 B12 B8 -63.67(17) . . . . ?
B7 B11 B12 B8 37.33(13) . . . . ?
B10 B11 B12 B8 -100.68(15) . . . . ?
B6 B11 B12 B10 100.58(15) . . . . ?
B2 B11 B12 B10 37.01(13) . . . . ?
B7 B11 B12 B10 138.00(14) . . . . ?
B6 B11 B12 B7 -37.43(13) . . . . ?
B2 B11 B12 B7 -100.99(14) . . . . ?
B10 B11 B12 B7 -138.00(14) . . . . ?
B6 B11 B12 B9 63.36(17) . . . . ?
B2 B11 B12 B9 -0.21(18) . . . . ?
B7 B11 B12 B9 100.79(14) . . . . ?
B10 B11 B12 B9 -37.22(13) . . . . ?
B5 B8 B12 B11 0.07(18) . . . . ?
B4 B8 B12 B11 63.71(16) . . . . ?
B7 B8 B12 B11 -37.34(13) . . . . ?
B9 B8 B12 B11 101.25(15) . . . . ?
B5 B8 B12 B10 -63.74(16) . . . . ?
B4 B8 B12 B10 -0.10(17) . . . . ?
B7 B8 B12 B10 -101.16(14) . . . . ?
B9 B8 B12 B10 37.43(12) . . . . ?
B5 B8 B12 B7 37.41(13) . . . . ?
B4 B8 B12 B7 101.05(14) . . . . ?
B9 B8 B12 B7 138.59(14) . . . . ?
B5 B8 B12 B9 -101.18(15) . . . . ?
B4 B8 B12 B9 -37.54(12) . . . . ?
B7 B8 B12 B9 -138.59(14) . . . . ?
B3 B10 B12 B11 -101.08(14) . . . . ?
B2 B10 B12 B11 -37.17(13) . . . . ?
B9 B10 B12 B11 -138.50(13) . . . . ?
B3 B10 B12 B8 0.02(17) . . . . ?
B2 B10 B12 B8 63.93(16) . . . . ?
B9 B10 B12 B8 -37.40(12) . . . . ?
B11 B10 B12 B8 101.10(14) . . . . ?
B3 B10 B12 B7 -63.45(17) . . . . ?
B2 B10 B12 B7 0.45(18) . . . . ?
B9 B10 B12 B7 -100.88(14) . . . . ?
B11 B10 B12 B7 37.62(12) . . . . ?
B3 B10 B12 B9 37.43(12) . . . . ?
B2 B10 B12 B9 101.33(14) . . . . ?
B11 B10 B12 B9 138.50(13) . . . . ?
B5 B7 B12 B11 100.92(14) . . . . ?
B6 B7 B12 B11 37.33(13) . . . . ?
B8 B7 B12 B11 138.30(14) . . . . ?
B5 B7 B12 B8 -37.38(13) . . . . ?
B6 B7 B12 B8 -100.97(14) . . . . ?
B11 B7 B12 B8 -138.30(14) . . . . ?
B5 B7 B12 B10 63.16(17) . . . . ?
B6 B7 B12 B10 -0.42(18) . . . . ?
B11 B7 B12 B10 -37.75(13) . . . . ?
B8 B7 B12 B10 100.55(15) . . . . ?
B5 B7 B12 B9 -0.34(18) . . . . ?
B6 B7 B12 B9 -63.93(17) . . . . ?
B11 B7 B12 B9 -101.26(15) . . . . ?
B8 B7 B12 B9 37.04(13) . . . . ?
B4 B9 B12 B11 -63.10(17) . . . . ?
B3 B9 B12 B11 0.24(18) . . . . ?
B8 B9 B12 B11 -100.71(14) . . . . ?
B10 B9 B12 B11 37.38(13) . . . . ?
B4 B9 B12 B8 37.60(12) . . . . ?
B3 B9 B12 B8 100.95(14) . . . . ?
B10 B9 B12 B8 138.08(13) . . . . ?
B4 B9 B12 B10 -100.48(14) . . . . ?
B3 B9 B12 B10 -37.14(12) . . . . ?
B8 B9 B12 B10 -138.08(13) . . . . ?
B4 B9 B12 B7 0.52(18) . . . . ?
B3 B9 B12 B7 63.86(17) . . . . ?
B8 B9 B12 B7 -37.09(13) . . . . ?
B10 B9 B12 B7 101.00(14) . . . . ?
C6A N1A C2A C3A -0.1(3) . . . . ?
C7A N1A C2A C3A -176.07(16) . . . . ?
N1A C2A C3A C4A 0.3(3) . . . . ?
C2A C3A C4A C5A -0.5(3) . . . . ?
C3A C4A C5A C6A 0.5(3) . . . . ?
C2A N1A C6A C5A 0.1(3) . . . . ?
C7A N1A C6A C5A 176.00(17) . . . . ?
C4A C5A C6A N1A -0.3(3) . . . . ?
C6A N1A C7A C8A -85.5(2) . . . . ?
C2A N1A C7A C8A 90.52(19) . . . . ?
N1A C7A C8A C9A -168.66(15) . . . . ?
C7A C8A C9A C10A -60.4(2) . . . . ?
B3A C1A B2A B11A -102.62(13) . . . . ?
B5A C1A B2A B11A 3.61(17) . . . . ?
B6A C1A B2A B11A 39.98(12) . . . . ?
B4A C1A B2A B11A -66.33(16) . . . . ?
B5A C1A B2A B3A 106.23(14) . . . . ?
B6A C1A B2A B3A 142.60(13) . . . . ?
B4A C1A B2A B3A 36.29(13) . . . . ?
B3A C1A B2A B10A -40.05(12) . . . . ?
B5A C1A B2A B10A 66.17(16) . . . . ?
B6A C1A B2A B10A 102.55(14) . . . . ?
B4A C1A B2A B10A -3.76(18) . . . . ?
B3A C1A B2A B6A -142.60(13) . . . . ?
B5A C1A B2A B6A -36.37(13) . . . . ?
B4A C1A B2A B6A -106.31(15) . . . . ?
B2A C1A B3A B10A 40.28(12) . . . . ?
B5A C1A B3A B10A -66.17(16) . . . . ?
B6A C1A B3A B10A 3.71(17) . . . . ?
B4A C1A B3A B10A -102.68(13) . . . . ?
B5A C1A B3A B2A -106.45(15) . . . . ?
B6A C1A B3A B2A -36.57(13) . . . . ?
B4A C1A B3A B2A -142.95(13) . . . . ?
B2A C1A B3A B9A 103.17(13) . . . . ?
B5A C1A B3A B9A -3.28(18) . . . . ?
B6A C1A B3A B9A 66.60(16) . . . . ?
B4A C1A B3A B9A -39.78(12) . . . . ?
B2A C1A B3A B4A 142.95(13) . . . . ?
B5A C1A B3A B4A 36.50(13) . . . . ?
B6A C1A B3A B4A 106.38(15) . . . . ?
B11A B2A B3A C1A 96.17(13) . . . . ?
B10A B2A B3A C1A 133.85(13) . . . . ?
B6A B2A B3A C1A 33.04(12) . . . . ?
C1A B2A B3A B10A -133.85(13) . . . . ?
B11A B2A B3A B10A -37.68(12) . . . . ?
B6A B2A B3A B10A -100.81(14) . . . . ?
C1A B2A B3A B9A -96.27(13) . . . . ?
B11A B2A B3A B9A -0.10(17) . . . . ?
B10A B2A B3A B9A 37.58(12) . . . . ?
B6A B2A B3A B9A -63.23(15) . . . . ?
C1A B2A B3A B4A -32.84(11) . . . . ?
B11A B2A B3A B4A 63.33(15) . . . . ?
B10A B2A B3A B4A 101.01(13) . . . . ?
B6A B2A B3A B4A 0.20(16) . . . . ?
B3A C1A B4A B8A 102.68(13) . . . . ?
B2A C1A B4A B8A 66.46(16) . . . . ?
B5A C1A B4A B8A -39.84(12) . . . . ?
B6A C1A B4A B8A -3.78(16) . . . . ?
B3A C1A B4A B9A 39.77(12) . . . . ?
B2A C1A B4A B9A 3.54(18) . . . . ?
B5A C1A B4A B9A -102.75(13) . . . . ?
B6A C1A B4A B9A -66.69(15) . . . . ?
B3A C1A B4A B5A 142.51(13) . . . . ?
B2A C1A B4A B5A 106.29(15) . . . . ?
B6A C1A B4A B5A 36.05(12) . . . . ?
B2A C1A B4A B3A -36.22(13) . . . . ?
B5A C1A B4A B3A -142.51(13) . . . . ?
B6A C1A B4A B3A -106.46(14) . . . . ?
B10A B3A B4A C1A 96.46(14) . . . . ?
B2A B3A B4A C1A 32.80(12) . . . . ?
B9A B3A B4A C1A 134.29(13) . . . . ?
C1A B3A B4A B8A -96.20(14) . . . . ?
B10A B3A B4A B8A 0.26(17) . . . . ?
B2A B3A B4A B8A -63.40(16) . . . . ?
B9A B3A B4A B8A 38.10(12) . . . . ?
C1A B3A B4A B9A -134.29(13) . . . . ?
B10A B3A B4A B9A -37.84(12) . . . . ?
B2A B3A B4A B9A -101.50(13) . . . . ?
C1A B3A B4A B5A -32.97(11) . . . . ?
B10A B3A B4A B5A 63.49(15) . . . . ?
B2A B3A B4A B5A -0.17(16) . . . . ?
B9A B3A B4A B5A 101.33(13) . . . . ?
B3A C1A B5A B7A 66.26(16) . . . . ?
B2A C1A B5A B7A -3.70(17) . . . . ?
B6A C1A B5A B7A -40.16(12) . . . . ?
B4A C1A B5A B7A 102.87(13) . . . . ?
B3A C1A B5A B8A 3.34(18) . . . . ?
B2A C1A B5A B8A -66.61(16) . . . . ?
B6A C1A B5A B8A -103.08(14) . . . . ?
B4A C1A B5A B8A 39.95(12) . . . . ?
B3A C1A B5A B6A 106.41(15) . . . . ?
B2A C1A B5A B6A 36.46(13) . . . . ?
B4A C1A B5A B6A 143.02(13) . . . . ?
B3A C1A B5A B4A -36.61(13) . . . . ?
B2A C1A B5A B4A -106.56(14) . . . . ?
B6A C1A B5A B4A -143.02(13) . . . . ?
B8A B4A B5A C1A 134.19(13) . . . . ?
B9A B4A B5A C1A 96.18(13) . . . . ?
B3A B4A B5A C1A 32.91(11) . . . . ?
C1A B4A B5A B7A -96.59(13) . . . . ?
B8A B4A B5A B7A 37.61(12) . . . . ?
B9A B4A B5A B7A -0.40(17) . . . . ?
B3A B4A B5A B7A -63.68(15) . . . . ?
C1A B4A B5A B8A -134.19(13) . . . . ?
B9A B4A B5A B8A -38.01(12) . . . . ?
B3A B4A B5A B8A -101.29(13) . . . . ?
C1A B4A B5A B6A -32.83(12) . . . . ?
B8A B4A B5A B6A 101.37(13) . . . . ?
B9A B4A B5A B6A 63.36(16) . . . . ?
B3A B4A B5A B6A 0.08(16) . . . . ?
B3A C1A B6A B11A -3.60(18) . . . . ?
B2A C1A B6A B11A -40.10(12) . . . . ?
B5A C1A B6A B11A 102.61(13) . . . . ?
B4A C1A B6A B11A 66.57(15) . . . . ?
B3A C1A B6A B7A -66.37(16) . . . . ?
B2A C1A B6A B7A -102.87(13) . . . . ?
B5A C1A B6A B7A 39.84(11) . . . . ?
B4A C1A B6A B7A 3.80(16) . . . . ?
B3A C1A B6A B5A -106.21(14) . . . . ?
B2A C1A B6A B5A -142.72(12) . . . . ?
B4A C1A B6A B5A -36.04(12) . . . . ?
B3A C1A B6A B2A 36.50(13) . . . . ?
B5A C1A B6A B2A 142.72(12) . . . . ?
B4A C1A B6A B2A 106.68(13) . . . . ?
B7A B5A B6A C1A 134.05(12) . . . . ?
B8A B5A B6A C1A 96.46(14) . . . . ?
B4A B5A B6A C1A 32.88(11) . . . . ?
C1A B5A B6A B11A -96.19(13) . . . . ?
B7A B5A B6A B11A 37.85(12) . . . . ?
B8A B5A B6A B11A 0.27(18) . . . . ?
B4A B5A B6A B11A -63.32(16) . . . . ?
C1A B5A B6A B7A -134.05(12) . . . . ?
B8A B5A B6A B7A -37.58(12) . . . . ?
B4A B5A B6A B7A -101.17(13) . . . . ?
C1A B5A B6A B2A -32.84(11) . . . . ?
B7A B5A B6A B2A 101.21(13) . . . . ?
B8A B5A B6A B2A 63.63(16) . . . . ?
B4A B5A B6A B2A 0.04(16) . . . . ?
B11A B2A B6A C1A -133.89(13) . . . . ?
B3A B2A B6A C1A -33.03(12) . . . . ?
B10A B2A B6A C1A -96.23(14) . . . . ?
C1A B2A B6A B11A 133.89(13) . . . . ?
B3A B2A B6A B11A 100.86(13) . . . . ?
B10A B2A B6A B11A 37.66(12) . . . . ?
C1A B2A B6A B7A 96.01(14) . . . . ?
B11A B2A B6A B7A -37.88(12) . . . . ?
B3A B2A B6A B7A 62.98(16) . . . . ?
B10A B2A B6A B7A -0.22(18) . . . . ?
C1A B2A B6A B5A 32.88(11) . . . . ?
B11A B2A B6A B5A -101.00(13) . . . . ?
B3A B2A B6A B5A -0.15(16) . . . . ?
B10A B2A B6A B5A -63.35(16) . . . . ?
C1A B5A B7A B6A 39.48(11) . . . . ?
B8A B5A B7A B6A 138.44(13) . . . . ?
B4A B5A B7A B6A 101.12(14) . . . . ?
C1A B5A B7A B12A -61.21(15) . . . . ?
B8A B5A B7A B12A 37.76(12) . . . . ?
B6A B5A B7A B12A -100.69(13) . . . . ?
B4A B5A B7A B12A 0.43(17) . . . . ?
C1A B5A B7A B8A -98.96(13) . . . . ?
B6A B5A B7A B8A -138.44(13) . . . . ?
B4A B5A B7A B8A -37.32(12) . . . . ?
C1A B5A B7A B11A 2.16(16) . . . . ?
B8A B5A B7A B11A 101.12(13) . . . . ?
B6A B5A B7A B11A -37.33(12) . . . . ?
B4A B5A B7A B11A 63.80(15) . . . . ?
C1A B6A B7A B5A -39.29(11) . . . . ?
B11A B6A B7A B5A -137.96(13) . . . . ?
B2A B6A B7A B5A -100.35(14) . . . . ?
C1A B6A B7A B12A 61.37(15) . . . . ?
B11A B6A B7A B12A -37.29(12) . . . . ?
B5A B6A B7A B12A 100.67(14) . . . . ?
B2A B6A B7A B12A 0.31(17) . . . . ?
C1A B6A B7A B8A -2.19(16) . . . . ?
B11A B6A B7A B8A -100.85(13) . . . . ?
B5A B6A B7A B8A 37.11(12) . . . . ?
B2A B6A B7A B8A -63.25(16) . . . . ?
C1A B6A B7A B11A 98.66(13) . . . . ?
B5A B6A B7A B11A 137.96(13) . . . . ?
B2A B6A B7A B11A 37.60(12) . . . . ?
C1A B5A B8A B4A -39.43(12) . . . . ?
B7A B5A B8A B4A -138.36(13) . . . . ?
B6A B5A B8A B4A -100.97(14) . . . . ?
C1A B5A B8A B7A 98.92(14) . . . . ?
B6A B5A B8A B7A 37.39(12) . . . . ?
B4A B5A B8A B7A 138.36(13) . . . . ?
C1A B5A B8A B12A 61.46(16) . . . . ?
B7A B5A B8A B12A -37.46(12) . . . . ?
B6A B5A B8A B12A -0.07(17) . . . . ?
B4A B5A B8A B12A 100.90(14) . . . . ?
C1A B5A B8A B9A -1.94(17) . . . . ?
B7A B5A B8A B9A -100.87(13) . . . . ?
B6A B5A B8A B9A -63.48(16) . . . . ?
B4A B5A B8A B9A 37.49(12) . . . . ?
C1A B4A B8A B5A 39.17(11) . . . . ?
B9A B4A B8A B5A 137.88(13) . . . . ?
B3A B4A B8A B5A 100.13(14) . . . . ?
C1A B4A B8A B7A 2.11(16) . . . . ?
B9A B4A B8A B7A 100.82(13) . . . . ?
B5A B4A B8A B7A -37.06(12) . . . . ?
B3A B4A B8A B7A 63.07(16) . . . . ?
C1A B4A B8A B12A -60.97(15) . . . . ?
B9A B4A B8A B12A 37.73(12) . . . . ?
B5A B4A B8A B12A -100.14(14) . . . . ?
B3A B4A B8A B12A -0.01(17) . . . . ?
C1A B4A B8A B9A -98.71(13) . . . . ?
B5A B4A B8A B9A -137.88(13) . . . . ?
B3A B4A B8A B9A -37.75(12) . . . . ?
B6A B7A B8A B5A -37.27(12) . . . . ?
B12A B7A B8A B5A -137.74(13) . . . . ?
B11A B7A B8A B5A -100.34(13) . . . . ?
B5A B7A B8A B4A 37.32(12) . . . . ?
B6A B7A B8A B4A 0.05(16) . . . . ?
B12A B7A B8A B4A -100.41(13) . . . . ?
B11A B7A B8A B4A -63.01(15) . . . . ?
B5A B7A B8A B12A 137.74(13) . . . . ?
B6A B7A B8A B12A 100.46(13) . . . . ?
B11A B7A B8A B12A 37.40(12) . . . . ?
B5A B7A B8A B9A 100.49(13) . . . . ?
B6A B7A B8A B9A 63.22(15) . . . . ?
B12A B7A B8A B9A -37.25(12) . . . . ?
B11A B7A B8A B9A 0.16(16) . . . . ?
C1A B4A B9A B3A -39.00(12) . . . . ?
B8A B4A B9A B3A -137.77(13) . . . . ?
B5A B4A B9A B3A -100.12(14) . . . . ?
C1A B4A B9A B10A -1.76(16) . . . . ?
B8A B4A B9A B10A -100.52(13) . . . . ?
B5A B4A B9A B10A -62.88(16) . . . . ?
B3A B4A B9A B10A 37.24(12) . . . . ?
C1A B4A B9A B8A 98.76(13) . . . . ?
B5A B4A B9A B8A 37.64(12) . . . . ?
B3A B4A B9A B8A 137.77(13) . . . . ?
C1A B4A B9A B12A 61.33(15) . . . . ?
B8A B4A B9A B12A -37.43(12) . . . . ?
B5A B4A B9A B12A 0.21(17) . . . . ?
B3A B4A B9A B12A 100.33(14) . . . . ?
C1A B3A B9A B4A 39.27(12) . . . . ?
B10A B3A B9A B4A 138.04(13) . . . . ?
B2A B3A B9A B4A 100.67(13) . . . . ?
C1A B3A B9A B10A -98.77(13) . . . . ?
B2A B3A B9A B10A -37.37(12) . . . . ?
B4A B3A B9A B10A -138.04(13) . . . . ?
C1A B3A B9A B8A 1.80(16) . . . . ?
B10A B3A B9A B8A 100.57(13) . . . . ?
B2A B3A B9A B8A 63.20(15) . . . . ?
B4A B3A B9A B8A -37.46(12) . . . . ?
C1A B3A B9A B12A -61.12(15) . . . . ?
B10A B3A B9A B12A 37.65(11) . . . . ?
B2A B3A B9A B12A 0.28(16) . . . . ?
B4A B3A B9A B12A -100.38(13) . . . . ?
B5A B8A B9A B4A -37.70(13) . . . . ?
B7A B8A B9A B4A -100.70(14) . . . . ?
B12A B8A B9A B4A -137.76(13) . . . . ?
B5A B8A B9A B3A 0.09(17) . . . . ?
B4A B8A B9A B3A 37.79(12) . . . . ?
B7A B8A B9A B3A -62.91(15) . . . . ?
B12A B8A B9A B3A -99.97(14) . . . . ?
B5A B8A B9A B10A 62.90(15) . . . . ?
B4A B8A B9A B10A 100.59(13) . . . . ?
B7A B8A B9A B10A -0.10(16) . . . . ?
B12A B8A B9A B10A -37.17(11) . . . . ?
B5A B8A B9A B12A 100.06(14) . . . . ?
B4A B8A B9A B12A 137.76(13) . . . . ?
B7A B8A B9A B12A 37.06(12) . . . . ?
C1A B3A B10A B2A -39.55(11) . . . . ?
B9A B3A B10A B2A -138.47(13) . . . . ?
B4A B3A B10A B2A -100.99(13) . . . . ?
C1A B3A B10A B11A -2.20(16) . . . . ?
B2A B3A B10A B11A 37.35(12) . . . . ?
B9A B3A B10A B11A -101.12(13) . . . . ?
B4A B3A B10A B11A -63.64(15) . . . . ?
C1A B3A B10A B12A 61.03(15) . . . . ?
B2A B3A B10A B12A 100.58(14) . . . . ?
B9A B3A B10A B12A -37.90(12) . . . . ?
B4A B3A B10A B12A -0.41(16) . . . . ?
C1A B3A B10A B9A 98.93(13) . . . . ?
B2A B3A B10A B9A 138.47(13) . . . . ?
B4A B3A B10A B9A 37.49(12) . . . . ?
C1A B2A B10A B3A 39.48(12) . . . . ?
B11A B2A B10A B3A 138.06(13) . . . . ?
B6A B2A B10A B3A 100.70(14) . . . . ?
C1A B2A B10A B11A -98.58(14) . . . . ?
B3A B2A B10A B11A -138.06(13) . . . . ?
B6A B2A B10A B11A -37.36(12) . . . . ?
C1A B2A B10A B12A -61.18(16) . . . . ?
B11A B2A B10A B12A 37.41(12) . . . . ?
B3A B2A B10A B12A -100.65(14) . . . . ?
B6A B2A B10A B12A 0.05(17) . . . . ?
C1A B2A B10A B9A 2.36(17) . . . . ?
B11A B2A B10A B9A 100.95(13) . . . . ?
B3A B2A B10A B9A -37.11(12) . . . . ?
B6A B2A B10A B9A 63.59(16) . . . . ?
B4A B9A B10A B3A -37.58(12) . . . . ?
B8A B9A B10A B3A -100.46(13) . . . . ?
B12A B9A B10A B3A -137.56(12) . . . . ?
B4A B9A B10A B2A -0.38(17) . . . . ?
B3A B9A B10A B2A 37.21(12) . . . . ?
B8A B9A B10A B2A -63.25(15) . . . . ?
B12A B9A B10A B2A -100.36(14) . . . . ?
B4A B9A B10A B11A 62.89(15) . . . . ?
B3A B9A B10A B11A 100.47(13) . . . . ?
B8A B9A B10A B11A 0.01(16) . . . . ?
B12A B9A B10A B11A -37.09(11) . . . . ?
B4A B9A B10A B12A 99.98(13) . . . . ?
B3A B9A B10A B12A 137.56(12) . . . . ?
B8A B9A B10A B12A 37.10(11) . . . . ?
C1A B6A B11A B2A 39.36(12) . . . . ?
B7A B6A B11A B2A 137.99(13) . . . . ?
B5A B6A B11A B2A 100.53(14) . . . . ?
C1A B6A B11A B12A -61.53(15) . . . . ?
B7A B6A B11A B12A 37.10(12) . . . . ?
B5A B6A B11A B12A -0.36(17) . . . . ?
B2A B6A B11A B12A -100.89(13) . . . . ?
C1A B6A B11A B10A 1.94(16) . . . . ?
B7A B6A B11A B10A 100.56(13) . . . . ?
B5A B6A B11A B10A 63.10(16) . . . . ?
B2A B6A B11A B10A -37.43(12) . . . . ?
C1A B6A B11A B7A -98.63(14) . . . . ?
B5A B6A B11A B7A -37.46(12) . . . . ?
B2A B6A B11A B7A -137.99(13) . . . . ?
C1A B2A B11A B6A -39.45(12) . . . . ?
B3A B2A B11A B6A -100.65(13) . . . . ?
B10A B2A B11A B6A -138.07(13) . . . . ?
C1A B2A B11A B12A 61.08(15) . . . . ?
B3A B2A B11A B12A -0.13(16) . . . . ?
B10A B2A B11A B12A -37.54(12) . . . . ?
B6A B2A B11A B12A 100.53(13) . . . . ?
C1A B2A B11A B10A 98.62(13) . . . . ?
B3A B2A B11A B10A 37.41(12) . . . . ?
B6A B2A B11A B10A 138.07(13) . . . . ?
C1A B2A B11A B7A -1.97(16) . . . . ?
B3A B2A B11A B7A -63.18(15) . . . . ?
B10A B2A B11A B7A -100.59(13) . . . . ?
B6A B2A B11A B7A 37.48(12) . . . . ?
B3A B10A B11A B6A 0.16(17) . . . . ?
B2A B10A B11A B6A 37.65(12) . . . . ?
B12A B10A B11A B6A -100.35(13) . . . . ?
B9A B10A B11A B6A -63.15(15) . . . . ?
B3A B10A B11A B2A -37.49(12) . . . . ?
B12A B10A B11A B2A -138.00(13) . . . . ?
B9A B10A B11A B2A -100.80(13) . . . . ?
B3A B10A B11A B12A 100.51(13) . . . . ?
B2A B10A B11A B12A 138.00(13) . . . . ?
B9A B10A B11A B12A 37.20(11) . . . . ?
B3A B10A B11A B7A 63.39(15) . . . . ?
B2A B10A B11A B7A 100.88(13) . . . . ?
B12A B10A B11A B7A -37.12(11) . . . . ?
B9A B10A B11A B7A 0.08(16) . . . . ?
B5A B7A B11A B6A 37.59(12) . . . . ?
B12A B7A B11A B6A 138.23(13) . . . . ?
B8A B7A B11A B6A 100.79(14) . . . . ?
B5A B7A B11A B2A -0.11(16) . . . . ?
B6A B7A B11A B2A -37.70(12) . . . . ?
B12A B7A B11A B2A 100.53(13) . . . . ?
B8A B7A B11A B2A 63.08(15) . . . . ?
B5A B7A B11A B12A -100.65(13) . . . . ?
B6A B7A B11A B12A -138.23(13) . . . . ?
B8A B7A B11A B12A -37.45(12) . . . . ?
B5A B7A B11A B10A -63.35(15) . . . . ?
B6A B7A B11A B10A -100.93(14) . . . . ?
B12A B7A B11A B10A 37.30(11) . . . . ?
B8A B7A B11A B10A -0.15(16) . . . . ?
B5A B7A B12A B11A 100.63(13) . . . . ?
B6A B7A B12A B11A 37.10(12) . . . . ?
B8A B7A B12A B11A 138.23(13) . . . . ?
B5A B7A B12A B8A -37.60(12) . . . . ?
B6A B7A B12A B8A -101.13(14) . . . . ?
B11A B7A B12A B8A -138.23(13) . . . . ?
B5A B7A B12A B10A 63.25(15) . . . . ?
B6A B7A B12A B10A -0.28(17) . . . . ?
B8A B7A B12A B10A 100.85(14) . . . . ?
B11A B7A B12A B10A -37.38(12) . . . . ?
B5A B7A B12A B9A -0.30(17) . . . . ?
B6A B7A B12A B9A -63.83(16) . . . . ?
B8A B7A B12A B9A 37.30(12) . . . . ?
B11A B7A B12A B9A -100.93(14) . . . . ?
B6A B11A B12A B7A -37.17(12) . . . . ?
B2A B11A B12A B7A -100.86(13) . . . . ?
B10A B11A B12A B7A -138.28(13) . . . . ?
B6A B11A B12A B8A 0.32(17) . . . . ?
B2A B11A B12A B8A -63.37(15) . . . . ?
B10A B11A B12A B8A -100.80(13) . . . . ?
B7A B11A B12A B8A 37.49(12) . . . . ?
B6A B11A B12A B10A 101.11(14) . . . . ?
B2A B11A B12A B10A 37.43(11) . . . . ?
B7A B11A B12A B10A 138.28(13) . . . . ?
B6A B11A B12A B9A 63.99(15) . . . . ?
B2A B11A B12A B9A 0.30(16) . . . . ?
B10A B11A B12A B9A -37.12(11) . . . . ?
B7A B11A B12A B9A 101.16(13) . . . . ?
B5A B8A B12A B7A 37.41(12) . . . . ?
B4A B8A B12A B7A 100.87(13) . . . . ?
B9A B8A B12A B7A 138.43(13) . . . . ?
B5A B8A B12A B11A -0.15(17) . . . . ?
B4A B8A B12A B11A 63.31(16) . . . . ?
B7A B8A B12A B11A -37.56(12) . . . . ?
B9A B8A B12A B11A 100.87(13) . . . . ?
B5A B8A B12A B10A -63.70(16) . . . . ?
B4A B8A B12A B10A -0.24(17) . . . . ?
B7A B8A B12A B10A -101.11(13) . . . . ?
B9A B8A B12A B10A 37.32(12) . . . . ?
B5A B8A B12A B9A -101.02(14) . . . . ?
B4A B8A B12A B9A -37.56(12) . . . . ?
B7A B8A B12A B9A -138.43(13) . . . . ?
B3A B10A B12A B7A -63.26(15) . . . . ?
B2A B10A B12A B7A 0.14(17) . . . . ?
B11A B10A B12A B7A 37.50(12) . . . . ?
B9A B10A B12A B7A -101.03(13) . . . . ?
B3A B10A B12A B11A -100.76(13) . . . . ?
B2A B10A B12A B11A -37.36(12) . . . . ?
B9A B10A B12A B11A -138.53(12) . . . . ?
B3A B10A B12A B8A 0.40(16) . . . . ?
B2A B10A B12A B8A 63.80(16) . . . . ?
B11A B10A B12A B8A 101.16(13) . . . . ?
B9A B10A B12A B8A -37.38(11) . . . . ?
B3A B10A B12A B9A 37.78(11) . . . . ?
B2A B10A B12A B9A 101.18(13) . . . . ?
B11A B10A B12A B9A 138.53(12) . . . . ?
B4A B9A B12A B7A 0.05(17) . . . . ?
B3A B9A B12A B7A 63.49(15) . . . . ?
B10A B9A B12A B7A 100.99(13) . . . . ?
B8A B9A B12A B7A -37.31(12) . . . . ?
B4A B9A B12A B11A -63.80(15) . . . . ?
B3A B9A B12A B11A -0.36(15) . . . . ?
B10A B9A B12A B11A 37.14(11) . . . . ?
B8A B9A B12A B11A -101.16(13) . . . . ?
B4A B9A B12A B8A 37.36(12) . . . . ?
B3A B9A B12A B8A 100.80(13) . . . . ?
B10A B9A B12A B8A 138.29(12) . . . . ?
B4A B9A B12A B10A -100.93(13) . . . . ?
B3A B9A B12A B10A -37.50(11) . . . . ?
B8A B9A B12A B10A -138.29(12) . . . . ?
